data_7014284
loop_
_publ_author_name
'Mbomekalle, Israel Martyr'
'Keita, Bineta'
'Nadjo, Louis'
'Hardcastle, Kenneth I.'
'Hill, Craig L.'
'Anderson, Travis M.'

_publ_section_title
;
 Semi-vacant Wells-Dawson anions. Synthesis of tri-tungsten-vacant
 derivatives and crystallographic studies of
 [alphabetabetaalpha-(Cu(II)OH2)2(Cu(II))2(AsW15(OH2)3(OH)O52)2]12-.
;
_journal_issue 24
_journal_name_full 'Dalton transactions (Cambridge, England : 2003)'
_journal_page_first 4094
_journal_page_last 4095
_journal_paper_doi 10.1039/b414831b
_journal_year 2004
_chemical_formula_moiety '(Na 2+)12, (Cu4 As2 W30 H18 O114 12-), 54(H2O)'
_chemical_formula_sum 'As2 Cu4 H126 Na12 O168 W30'
_chemical_formula_weight 9010.39
_chemical_name_systematic
;
?
;
_space_group_IT_number 2
_symmetry_cell_setting triclinic
_symmetry_space_group_name_Hall '-P 1'
_symmetry_space_group_name_H-M 'P -1'
_atom_sites_solution_hydrogens geom
_atom_sites_solution_primary direct
_atom_sites_solution_secondary difmap
_audit_creation_method SHELXL-97
_cell_angle_alpha 78.697(2)
_cell_angle_beta 87.452(2)
_cell_angle_gamma 63.699(2)
_cell_formula_units_Z 1
_cell_length_a 12.6822(11)
_cell_length_b 13.6037(11)
_cell_length_c 24.978(2)
_cell_measurement_reflns_used 7855
_cell_measurement_temperature 173(2)
_cell_measurement_theta_max 28.31
_cell_measurement_theta_min 2.39
_cell_volume 3783.9(5)
_computing_cell_refinement 'Bruker SMART'
_computing_data_collection 'Bruker SMART'
_computing_data_reduction 'Bruker SAINT'
_computing_molecular_graphics 'Bruker SHELXTL'
_computing_publication_material 'Bruker SHELXTL'
_computing_structure_refinement 'SHELXL-97 (Sheldrick, 1997)'
_computing_structure_solution 'SHELXS-97 (Sheldrick, 1990)'
_diffrn_ambient_temperature 173(2)
_diffrn_measured_fraction_theta_full 0.995
_diffrn_measured_fraction_theta_max 0.995
_diffrn_measurement_device_type 'CCD area detector'
_diffrn_measurement_method 'phi and omega scans'
_diffrn_radiation_monochromator graphite
_diffrn_radiation_source 'fine-focus sealed tube'
_diffrn_radiation_type MoK\a
_diffrn_radiation_wavelength 0.71073
_diffrn_reflns_av_R_equivalents 0.0472
_diffrn_reflns_av_sigmaI/netI 0.0539
_diffrn_reflns_limit_h_max 16
_diffrn_reflns_limit_h_min -16
_diffrn_reflns_limit_k_max 18
_diffrn_reflns_limit_k_min -18
_diffrn_reflns_limit_l_max 33
_diffrn_reflns_limit_l_min -33
_diffrn_reflns_number 52568
_diffrn_reflns_theta_full 28.34
_diffrn_reflns_theta_max 28.34
_diffrn_reflns_theta_min 1.70
_exptl_absorpt_coefficient_mu 23.840
_exptl_absorpt_correction_T_max 1.00
_exptl_absorpt_correction_T_min 0.442103
_exptl_absorpt_correction_type multi-scan
_exptl_absorpt_process_details 'SADABS V2.10, Sheldrick 2003'
_exptl_crystal_colour green
_exptl_crystal_density_diffrn 3.954
_exptl_crystal_density_method 'not measured'
_exptl_crystal_description plate
_exptl_crystal_F_000 4004
_exptl_crystal_size_max 0.18
_exptl_crystal_size_mid 0.16
_exptl_crystal_size_min 0.08
_refine_diff_density_max 3.325
_refine_diff_density_min -3.312
_refine_diff_density_rms 0.384
_refine_ls_extinction_method none
_refine_ls_goodness_of_fit_ref 1.095
_refine_ls_hydrogen_treatment mixed
_refine_ls_matrix_type full
_refine_ls_number_parameters 580
_refine_ls_number_reflns 18805
_refine_ls_number_restraints 0
_refine_ls_restrained_S_all 1.095
_refine_ls_R_factor_all 0.0454
_refine_ls_R_factor_gt 0.0405
_refine_ls_shift/su_max 0.003
_refine_ls_shift/su_mean 0.000
_refine_ls_structure_factor_coef Fsqd
_refine_ls_weighting_details 'calc w=1/[\s^2^(Fo^2^)+(0.0180P)^2^+97.0000P] where P=(Fo^2^+2Fc^2^)/3'
_refine_ls_weighting_scheme calc
_refine_ls_wR_factor_gt 0.0975
_refine_ls_wR_factor_ref 0.0998
_reflns_number_gt 17055
_reflns_number_total 18805
_reflns_threshold_expression >2sigma(I)
_cod_data_source_file b414831b.txt
_cod_data_source_block 2
_cod_depositor_comments
;
The following automatic conversions were performed:
'_symmetry_cell_setting' value 'Triclinic' changed to 'triclinic'
according to '/home/saulius/struct/CIF-dictionaries/cif_core.dic'
dictionary named 'cif_core.dic' version 2.4.1 from 2010-06-29.

Automatic conversion script
Id: cif_fix_enum 1527 2010-12-29 10:47:43Z saulius 
;
_cod_original_cell_volume 3783.9(6)
_cod_original_sg_symbol_H-M P-1
_cod_original_formula_sum 'H126 As2 Cu4 Na12 O168 W30'
_cod_database_code 7014284

loop_
_symmetry_equiv_pos_as_xyz
'x, y, z'
'-x, -y, -z'

loop_
_atom_site_label
_atom_site_type_symbol
_atom_site_fract_x
_atom_site_fract_y
_atom_site_fract_z
_atom_site_U_iso_or_equiv
_atom_site_adp_type
_atom_site_occupancy
_atom_site_symmetry_multiplicity
_atom_site_calc_flag
_atom_site_refinement_flags
_atom_site_disorder_assembly
_atom_site_disorder_group
As1 As 0.01623(7) 0.52955(6) 0.88306(3) 0.00357(14) Uiso 1 1 d . . .
Cu1 Cu 0.06169(8) 0.36995(8) 1.00479(4) 0.00612(19) Uiso 1 1 d . . .
Cu2 Cu -0.21406(8) 0.51016(8) 0.96750(4) 0.00557(18) Uiso 1 1 d . A .
Na1 Na -0.3968(3) 0.2354(3) 1.13626(16) 0.0161(8) Uani 1 1 d . . .
Na2 Na -0.1895(3) 1.0647(3) 0.93643(16) 0.0159(8) Uani 1 1 d . . .
Na3 Na 0.6367(4) 0.1227(4) 0.80983(17) 0.0218(9) Uani 1 1 d . . .
Na4 Na 0.4673(3) -0.0191(3) 0.78485(16) 0.0173(8) Uani 1 1 d . . .
Na5 Na 0.2988(4) 0.0462(4) 0.65596(18) 0.0285(10) Uani 1 1 d . A .
Na6 Na 0.7188(5) 0.3511(5) 0.7316(2) 0.0418(13) Uani 1 1 d . . .
O1A O 0.1832(6) 0.3845(6) 0.5546(3) 0.0192(15) Uiso 0.9642(6) 1 d P A 1
O2A O 0.4390(6) 0.5967(6) 0.6035(3) 0.0200(15) Uiso 0.9642(6) 1 d P A 1
O3A O -0.0306(7) 0.8438(6) 0.5391(3) 0.0224(16) Uiso 0.9642(6) 1 d P A 1
O4A O 0.2984(6) 0.4925(6) 0.5913(3) 0.0139(13) Uiso 0.9642(6) 1 d P A 1
O5A O 0.1964(6) 0.7129(6) 0.5841(3) 0.0142(14) Uiso 0.9642(6) 1 d P A 1
O6A O 0.0709(6) 0.6093(6) 0.5607(3) 0.0160(14) Uiso 0.9642(6) 1 d P A 1
O7 O 0.0223(6) 0.4660(5) 0.6345(3) 0.0144(13) Uiso 1 1 d . . .
O8 O 0.2450(6) 0.3511(5) 0.6659(3) 0.0147(13) Uiso 1 1 d . . .
O9 O 0.3857(5) 0.4682(5) 0.6921(3) 0.0120(12) Uiso 1 1 d . . .
O10 O 0.2841(6) 0.6874(5) 0.6841(3) 0.0133(13) Uiso 1 1 d . . .
O11 O 0.0261(6) 0.8202(5) 0.6492(3) 0.0135(13) Uiso 1 1 d . . .
O12 O -0.0950(5) 0.7176(5) 0.6260(3) 0.0122(12) Uiso 1 1 d . . .
O13 O 0.1458(5) 0.5856(5) 0.6562(3) 0.0131(13) Uiso 1 1 d . . .
O14 O 0.1034(5) 0.6812(5) 0.7505(3) 0.0119(12) Uiso 1 1 d . . .
O15 O -0.0311(6) 0.5703(6) 0.7265(3) 0.0201(15) Uiso 1 1 d . . .
O16 O 0.2155(5) 0.4410(5) 0.7587(3) 0.0128(13) Uiso 1 1 d . . .
O17 O 0.0856(5) 0.3311(5) 0.7285(3) 0.0109(12) Uiso 1 1 d . . .
O18 O 0.4040(5) 0.2712(5) 0.7514(3) 0.0129(13) Uiso 1 1 d . . .
O19 O 0.3506(5) 0.5551(5) 0.7780(3) 0.0110(12) Uiso 1 1 d . . .
O20 O 0.1293(5) 0.8566(5) 0.7299(3) 0.0116(12) Uiso 1 1 d . . .
O21 O -0.1386(5) 0.8095(5) 0.7110(3) 0.0131(13) Uiso 1 1 d . . .
O22 O -0.1935(5) 0.5840(5) 0.6682(3) 0.0124(13) Uiso 1 1 d . . .
O23 O -0.1146(6) 0.3575(5) 0.6708(3) 0.0160(14) Uiso 1 1 d . . .
O24 O 0.3060(5) 0.1425(5) 0.7285(3) 0.0120(12) Uiso 1 1 d . . .
O25 O 0.5536(6) 0.3540(5) 0.7752(3) 0.0152(13) Uiso 1 1 d . . .
O26 O 0.3664(6) 0.7574(5) 0.7618(3) 0.0158(13) Uiso 1 1 d . . .
O27 O -0.1003(6) 1.0001(5) 0.6966(3) 0.0149(13) Uiso 1 1 d . . .
O28 O -0.3267(6) 0.8126(5) 0.6516(3) 0.0155(13) Uiso 1 1 d . . .
O29 O 0.2304(5) 0.2454(5) 0.8159(3) 0.0121(12) Uiso 1 1 d . . .
O30 O -0.0540(5) 0.8532(5) 0.7944(3) 0.0104(12) Uiso 1 1 d . . .
O31 O -0.2539(5) 0.6941(5) 0.7550(3) 0.0112(12) Uiso 1 1 d . . .
O32 O -0.1295(5) 0.4331(5) 0.7641(3) 0.0127(13) Uiso 1 1 d . . .
O33 O 0.0117(5) 0.3065(5) 0.8516(2) 0.0088(12) Uiso 1 1 d . . .
O34 O -0.2067(5) 0.7773(5) 0.8338(3) 0.0102(12) Uiso 1 1 d . . .
O35 O -0.2916(5) 0.5485(5) 0.8262(2) 0.0078(11) Uiso 1 1 d . . .
O36 O -0.2156(6) 0.3174(5) 0.8387(3) 0.0137(13) Uiso 1 1 d . . .
O37 O 0.2009(5) 0.0994(5) 0.9006(3) 0.0114(12) Uiso 1 1 d . . .
O38 O -0.2001(5) 0.9594(5) 0.8705(2) 0.0092(12) Uiso 1 1 d . . .
O39 O -0.4303(5) 0.7818(5) 0.8257(3) 0.0108(12) Uiso 1 1 d . . .
O40 O -0.0898(5) 0.5415(5) 0.8403(2) 0.0056(11) Uiso 1 1 d . . .
O41 O 0.0381(5) 0.6448(5) 0.8644(2) 0.0066(11) Uiso 1 1 d . . .
O42 O -0.0210(5) 0.5131(5) 0.9495(2) 0.0068(11) Uiso 1 1 d . . .
O43 O -0.1302(5) 0.7528(5) 0.9351(2) 0.0086(12) Uiso 1 1 d . . .
O44 O -0.2717(5) 0.6385(5) 0.9075(2) 0.0082(11) Uiso 1 1 d . . .
O45 O -0.1667(5) 0.4076(5) 0.9161(2) 0.0073(11) Uiso 1 1 d . . .
O46 O 0.0962(5) 0.2746(5) 0.9532(2) 0.0080(11) Uiso 1 1 d . . .
O47 O -0.2376(5) 0.6081(5) 1.0201(3) 0.0101(12) Uiso 1 1 d . . .
O48 O -0.1307(5) 0.3834(5) 1.0288(2) 0.0077(11) Uiso 1 1 d . . .
O49 O -0.0402(5) 0.1896(5) 1.1054(2) 0.0072(11) Uiso 1 1 d . . .
O50 O -0.2144(5) 0.2841(5) 1.1695(3) 0.0123(13) Uiso 1 1 d . . .
O51 O -0.2777(5) 0.2902(5) 1.0663(3) 0.0117(12) Uiso 1 1 d . . .
O52 O -0.1410(5) 0.5799(5) 1.1274(2) 0.0068(11) Uiso 1 1 d . . .
O53 O -0.4646(5) 0.6881(5) 1.0522(3) 0.0116(12) Uiso 1 1 d . . .
O54 O -0.3763(5) 0.6351(5) 1.1571(3) 0.0101(12) Uiso 1 1 d . . .
O55 O -0.3084(5) 0.7651(5) 1.0858(3) 0.0094(12) Uiso 1 1 d . . .
O56 O -0.2811(5) 0.4764(5) 1.1015(2) 0.0069(11) Uiso 1 1 d . . .
O1W O -0.3918(6) 0.5047(6) 0.9750(3) 0.0215(15) Uiso 1 1 d . . .
O2W O -0.4989(6) 0.4386(6) 1.1278(3) 0.0177(14) Uiso 1 1 d . . .
O3W O -0.4690(7) 0.2103(6) 1.0573(3) 0.0245(16) Uiso 1 1 d . . .
O4W O -0.3001(6) 0.0435(6) 1.1742(3) 0.0179(14) Uiso 1 1 d . . .
O5W O -0.0580(6) 0.9168(6) 1.0031(3) 0.0171(14) Uiso 1 1 d . . .
O6W O 0.0038(6) 1.0306(6) 0.8941(3) 0.0232(16) Uiso 1 1 d . . .
O7W O -0.3270(7) 1.0343(6) 1.0004(3) 0.0242(16) Uiso 1 1 d . . .
O8W O -0.3485(6) 1.2049(5) 0.8809(3) 0.0141(13) Uiso 1 1 d . . .
O9W O -0.1838(6) 1.2076(6) 0.9729(3) 0.0177(14) Uiso 1 1 d . . .
O10W O 0.6013(8) 0.5566(8) 0.7173(4) 0.041(2) Uiso 1 1 d . . .
O11W O 0.6331(14) 0.3398(14) 0.6535(7) 0.030(4) Uiso 0.50 1 d P . .
O12W O 0.7921(7) 0.1583(7) 0.7629(4) 0.0319(19) Uiso 1 1 d . . .
O13W O 0.6423(7) -0.0029(7) 0.7539(3) 0.0282(17) Uiso 1 1 d . . .
O14W O 0.4995(6) 0.0598(6) 0.8575(3) 0.0197(15) Uiso 1 1 d . . .
O15W O 0.1804(11) 0.1703(11) 0.5770(6) 0.069(3) Uiso 1 1 d . . .
O16W O 0.1199(11) 0.0682(10) 0.6949(5) 0.061(3) Uiso 1 1 d . . .
O17W O 0.2752(8) -0.0983(8) 0.6194(4) 0.040(2) Uiso 1 1 d . . .
O18W O 0.4609(6) -0.1014(6) 0.7099(3) 0.0187(14) Uiso 1 1 d . . .
O19W O 0.0272(8) 0.1345(8) 0.7921(4) 0.037(2) Uiso 1 1 d . . .
O20W O 0.0486(15) 0.0232(14) 0.5667(7) 0.034(4) Uiso 0.50 1 d P . .
O21W O 0.0016(9) 0.1901(9) 0.6106(4) 0.046(2) Uiso 1 1 d . . .
O22W O 0.2358(13) 0.3260(12) 0.4518(6) 0.023(3) Uiso 0.50 1 d P . .
O23W O 0.0725(9) 0.6304(8) 0.4493(4) 0.044(2) Uiso 1 1 d . . .
O24W O 0.4516(19) 0.4269(18) 0.5131(9) 0.005(4) Uiso 0.25 1 d P . .
O25W O 0.8255(16) 0.1842(16) 0.6109(8) 0.039(4) Uiso 0.50 1 d P . .
O26W O 0.6281(8) 0.6190(8) 0.6159(4) 0.038(2) Uiso 1 1 d . . .
O27W O 0.6940(19) 0.4636(18) 0.5787(9) 0.051(5) Uiso 0.50 1 d P . .
O28W O 0.6206(7) 0.8917(6) 0.9482(3) 0.0258(17) Uiso 1 1 d . . .
O29W O 0.3022(18) 0.0876(17) 0.4803(9) 0.046(5) Uiso 0.50 1 d P . .
O30W O 0.238(2) 0.850(2) 0.4945(10) 0.010(5) Uiso 0.25 1 d P . .
O31W O 0.4923(17) 0.8077(16) 0.5793(8) 0.041(4) Uiso 0.50 1 d P . .
O33W O 0.543(2) 0.186(2) 0.6610(12) 0.073(7) Uiso 0.50 1 d P . .
O32W O 0.1725(19) 0.0283(18) 0.5332(9) 0.053(5) Uiso 0.50 1 d P . .
O34W O 0.636(3) 0.109(2) 0.6550(13) 0.023(6) Uiso 0.25 1 d P . .
O35W O 0.462(2) 0.059(2) 0.5935(10) 0.058(6) Uiso 0.50 1 d P . .
O36W O 0.569(3) 0.513(3) 0.5596(15) 0.064(9) Uiso 0.35 1 d P . .
W1A W 0.31779(3) 0.59108(3) 0.634863(14) 0.01103(8) Uani 0.9642(6) 1 d P A 1
W2A W 0.03317(3) 0.73882(3) 0.595562(14) 0.01161(8) Uani 0.9642(6) 1 d P A 1
W3A W 0.16383(3) 0.46127(3) 0.605098(14) 0.01100(8) Uani 0.9642(6) 1 d P A 1
W4 W 0.25161(3) 0.27518(3) 0.742237(14) 0.00956(7) Uani 1 1 d . A .
W5 W 0.40228(3) 0.40326(3) 0.771378(13) 0.00913(7) Uani 1 1 d . . .
W6 W 0.25841(3) 0.71292(3) 0.759918(14) 0.00899(7) Uani 1 1 d . . .
W7 W -0.02284(3) 0.85758(3) 0.721287(14) 0.00902(7) Uani 1 1 d . A .
W8 W -0.19716(3) 0.71650(3) 0.687303(13) 0.00843(7) Uani 1 1 d . A .
W9 W -0.06468(3) 0.43809(3) 0.696965(13) 0.00921(7) Uani 1 1 d . . .
W10 W 0.16100(3) 0.24199(3) 0.889465(13) 0.00618(6) Uani 1 1 d . . .
W11 W -0.10824(3) 0.82117(3) 0.869160(13) 0.00604(6) Uani 1 1 d . . .
W12 W -0.28436(3) 0.68450(3) 0.835646(13) 0.00546(6) Uani 1 1 d . A .
W13 W -0.15533(3) 0.40532(3) 0.844712(13) 0.00588(6) Uani 1 1 d . . .
W14 W -0.18031(3) 0.32972(3) 1.090999(13) 0.00532(6) Uani 1 1 d . . .
W15 W -0.32309(3) 0.63419(3) 1.079620(13) 0.00552(6) Uani 1 1 d . A .
W1B W 0.1861(10) 0.7332(10) 0.6201(5) 0.020 Uiso 0.0358(6) 1 d P A 2
W3B W 0.3164(10) 0.4569(10) 0.6301(5) 0.020 Uiso 0.0358(6) 1 d P A 2
W2B W 0.0333(10) 0.6027(10) 0.5906(5) 0.020 Uiso 0.0358(6) 1 d P A 2
O5B O 0.0423 0.7536 0.5595 0.020 Uiso 0.0358(6) 1 d P A 2
O6B O 0.1664 0.4974 0.5740 0.020 Uiso 0.0358(6) 1 d P A 2
O4B O 0.3162 0.6061 0.6035 0.020 Uiso 0.0358(6) 1 d P A 2

loop_
_atom_site_aniso_label
_atom_site_aniso_U_11
_atom_site_aniso_U_22
_atom_site_aniso_U_33
_atom_site_aniso_U_23
_atom_site_aniso_U_13
_atom_site_aniso_U_12
Na1 0.0174(18) 0.0180(18) 0.0144(19) -0.0047(15) 0.0042(14) -0.0088(15)
Na2 0.0180(18) 0.0150(17) 0.0148(19) -0.0046(14) -0.0023(15) -0.0064(15)
Na3 0.027(2) 0.026(2) 0.020(2) -0.0079(17) 0.0070(17) -0.0168(17)
Na4 0.0170(18) 0.0195(19) 0.0143(19) -0.0031(15) -0.0005(15) -0.0071(15)
Na5 0.041(3) 0.025(2) 0.018(2) -0.0023(17) -0.0060(19) -0.013(2)
Na6 0.037(3) 0.045(3) 0.049(3) -0.010(3) 0.014(2) -0.024(2)
W1A 0.01210(16) 0.01919(18) 0.00143(15) -0.00112(13) 0.00288(12) -0.00719(14)
W2A 0.01324(16) 0.01650(17) 0.00207(15) 0.00126(13) 0.00219(12) -0.00532(14)
W3A 0.01437(16) 0.01775(17) 0.00172(15) -0.00268(13) 0.00350(12) -0.00783(14)
W4 0.01262(15) 0.01120(15) 0.00386(15) -0.00318(12) 0.00264(12) -0.00389(13)
W5 0.00781(14) 0.01585(16) 0.00227(14) -0.00079(12) 0.00215(11) -0.00451(13)
W6 0.01089(15) 0.01591(16) 0.00238(14) -0.00044(12) 0.00222(11) -0.00863(13)
W7 0.01106(15) 0.01067(15) 0.00454(15) 0.00080(12) 0.00074(12) -0.00507(12)
W8 0.00920(14) 0.01427(16) 0.00121(14) -0.00075(12) 0.00048(11) -0.00500(12)
W9 0.01200(15) 0.01602(16) 0.00237(15) -0.00327(12) 0.00222(12) -0.00823(13)
W10 0.00860(14) 0.00740(14) 0.00264(14) -0.00152(11) 0.00144(11) -0.00353(11)
W11 0.00741(14) 0.00712(14) 0.00359(14) -0.00112(11) 0.00050(11) -0.00321(11)
W12 0.00596(13) 0.00930(14) 0.00116(14) -0.00068(11) 0.00062(11) -0.00360(11)
W13 0.00780(14) 0.00982(14) 0.00218(14) -0.00208(11) 0.00163(11) -0.00561(12)
W14 0.00679(13) 0.00883(14) 0.00136(14) -0.00077(11) 0.00103(11) -0.00453(11)
W15 0.00614(13) 0.00906(14) 0.00108(14) -0.00111(11) 0.00114(11) -0.00316(11)

loop_
_atom_type_symbol
_atom_type_description
_atom_type_scat_dispersion_real
_atom_type_scat_dispersion_imag
_atom_type_scat_source
O O 0.0106 0.0060 'International Tables Vol C Tables 4.2.6.8 and 6.1.1.4'
As As 0.0499 2.0058 'International Tables Vol C Tables 4.2.6.8 and 6.1.1.4'
W W -0.8490 6.8722 'International Tables Vol C Tables 4.2.6.8 and 6.1.1.4'
Cu Cu 0.3201 1.2651 'International Tables Vol C Tables 4.2.6.8 and 6.1.1.4'
Na Na 0.0362 0.0249 'International Tables Vol C Tables 4.2.6.8 and 6.1.1.4'
H H 0.0000 0.0000 'International Tables Vol C Tables 4.2.6.8 and 6.1.1.4'

loop_
_geom_angle_atom_site_label_1
_geom_angle_atom_site_label_2
_geom_angle_atom_site_label_3
_geom_angle
_geom_angle_site_symmetry_1
_geom_angle_site_symmetry_3
_geom_angle_publ_flag
O52 As1 O41 107.3(3) 2_567 . ?
O52 As1 O40 107.3(3) 2_567 . ?
O41 As1 O40 107.7(3) . . ?
O52 As1 O42 111.4(3) 2_567 . ?
O41 As1 O42 111.4(3) . . ?
O40 As1 O42 111.5(3) . . ?
O46 Cu1 O43 93.1(3) . 2_567 ?
O46 Cu1 O42 172.4(2) . 2_567 ?
O43 Cu1 O42 94.4(2) 2_567 2_567 ?
O46 Cu1 O42 94.9(2) . . ?
O43 Cu1 O42 171.8(3) 2_567 . ?
O42 Cu1 O42 77.7(3) 2_567 . ?
O46 Cu1 O47 88.6(2) . 2_567 ?
O43 Cu1 O47 97.6(2) 2_567 2_567 ?
O42 Cu1 O47 88.6(2) 2_567 2_567 ?
O42 Cu1 O47 84.6(2) . 2_567 ?
O46 Cu1 O48 98.6(2) . . ?
O43 Cu1 O48 89.2(2) 2_567 . ?
O42 Cu1 O48 83.4(2) 2_567 . ?
O42 Cu1 O48 87.7(2) . . ?
O47 Cu1 O48 169.9(2) 2_567 . ?
O44 Cu2 O45 90.9(2) . . ?
O44 Cu2 O47 90.8(3) . . ?
O45 Cu2 O47 171.8(3) . . ?
O44 Cu2 O48 170.2(3) . . ?
O45 Cu2 O48 90.6(2) . . ?
O47 Cu2 O48 86.4(2) . . ?
O44 Cu2 O1W 93.3(3) . . ?
O45 Cu2 O1W 90.3(3) . . ?
O47 Cu2 O1W 97.7(3) . . ?
O48 Cu2 O1W 96.5(3) . . ?
O4W Na1 O3W 94.4(3) . . ?
O4W Na1 O39 83.4(3) . 2_467 ?
O3W Na1 O39 81.8(3) . 2_467 ?
O4W Na1 O2W 161.6(3) . . ?
O3W Na1 O2W 102.0(3) . . ?
O39 Na1 O2W 90.7(3) 2_467 . ?
O4W Na1 O51 111.0(3) . . ?
O3W Na1 O51 79.7(3) . . ?
O39 Na1 O51 157.3(3) 2_467 . ?
O2W Na1 O51 80.4(2) . . ?
O4W Na1 O26 79.7(3) . 2_567 ?
O3W Na1 O26 161.6(3) . 2_567 ?
O39 Na1 O26 80.2(2) 2_467 2_567 ?
O2W Na1 O26 82.1(2) . 2_567 ?
O51 Na1 O26 118.7(3) . 2_567 ?
O4W Na1 O50 95.0(2) . . ?
O3W Na1 O50 139.6(3) . . ?
O39 Na1 O50 138.3(3) 2_467 . ?
O2W Na1 O50 77.9(2) . . ?
O51 Na1 O50 60.3(2) . . ?
O26 Na1 O50 58.7(2) 2_567 . ?
O4W Na1 W6 89.0(2) . 2_567 ?
O3W Na1 W6 170.5(2) . 2_567 ?
O39 Na1 W6 107.42(19) 2_467 2_567 ?
O2W Na1 W6 76.10(19) . 2_567 ?
O51 Na1 W6 90.83(19) . 2_567 ?
O26 Na1 W6 27.89(16) 2_567 2_567 ?
O50 Na1 W6 30.99(14) . 2_567 ?
O4W Na1 W14 108.5(2) . . ?
O3W Na1 W14 105.7(2) . . ?
O39 Na1 W14 165.0(2) 2_467 . ?
O2W Na1 W14 75.18(19) . . ?
O51 Na1 W14 26.00(16) . . ?
O26 Na1 W14 92.72(19) 2_567 . ?
O50 Na1 W14 34.52(14) . . ?
W6 Na1 W14 64.83(7) 2_567 . ?
O4W Na1 Na4 41.48(19) . 2_557 ?
O3W Na1 Na4 88.2(2) . 2_557 ?
O39 Na1 Na4 41.90(16) 2_467 2_557 ?
O2W Na1 Na4 129.9(2) . 2_557 ?
O51 Na1 Na4 149.3(2) . 2_557 ?
O26 Na1 Na4 75.78(19) 2_567 2_557 ?
O50 Na1 Na4 123.22(19) . 2_557 ?
W6 Na1 Na4 100.16(11) 2_567 2_557 ?
W14 Na1 Na4 148.83(13) . 2_557 ?
O8W Na2 O9W 86.3(3) . . ?
O8W Na2 O5W 168.5(3) . . ?
O9W Na2 O5W 95.8(3) . . ?
O8W Na2 O7W 89.2(3) . . ?
O9W Na2 O7W 95.3(3) . . ?
O5W Na2 O7W 79.3(3) . . ?
O8W Na2 O38 80.6(2) . . ?
O9W Na2 O38 160.9(3) . . ?
O5W Na2 O38 99.8(3) . . ?
O7W Na2 O38 98.5(3) . . ?
O8W Na2 O6W 112.1(3) . . ?
O9W Na2 O6W 89.8(3) . . ?
O5W Na2 O6W 79.3(3) . . ?
O7W Na2 O6W 158.4(3) . . ?
O38 Na2 O6W 82.2(3) . . ?
O8W Na2 Na3 37.77(18) . 1_465 ?
O9W Na2 Na3 121.9(2) . 1_465 ?
O5W Na2 Na3 142.3(2) . 1_465 ?
O7W Na2 Na3 97.4(2) . 1_465 ?
O38 Na2 Na3 43.03(16) . 1_465 ?
O6W Na2 Na3 97.7(2) . 1_465 ?
O8W Na2 W11 102.5(2) . . ?
O9W Na2 W11 163.1(2) . . ?
O5W Na2 W11 78.50(19) . . ?
O7W Na2 W11 99.2(2) . . ?
O38 Na2 W11 21.85(14) . . ?
O6W Na2 W11 73.6(2) . . ?
Na3 Na2 W11 64.81(9) 1_465 . ?
O8W Na3 O13W 165.8(3) 1_645 . ?
O8W Na3 O12W 90.9(3) 1_645 . ?
O13W Na3 O12W 93.9(3) . . ?
O8W Na3 O14W 92.7(3) 1_645 . ?
O13W Na3 O14W 81.0(3) . . ?
O12W Na3 O14W 172.1(3) . . ?
O8W Na3 O38 78.6(2) 1_645 1_645 ?
O13W Na3 O38 88.4(3) . 1_645 ?
O12W Na3 O38 86.2(3) . 1_645 ?
O14W Na3 O38 87.7(3) . 1_645 ?
O8W Na3 O25 69.0(2) 1_645 . ?
O13W Na3 O25 125.3(3) . . ?
O12W Na3 O25 71.5(3) . . ?
O14W Na3 O25 116.4(3) . . ?
O38 Na3 O25 139.7(3) 1_645 . ?
O8W Na3 O18 107.1(2) 1_645 . ?
O13W Na3 O18 83.6(3) . . ?
O12W Na3 O18 110.8(3) . . ?
O14W Na3 O18 74.8(2) . . ?
O38 Na3 O18 161.6(3) 1_645 . ?
O25 Na3 O18 56.4(2) . . ?
O8W Na3 Na4 134.4(2) 1_645 . ?
O13W Na3 Na4 41.4(2) . . ?
O12W Na3 Na4 134.5(3) . . ?
O14W Na3 Na4 41.8(2) . . ?
O38 Na3 Na4 98.0(2) 1_645 . ?
O25 Na3 Na4 121.7(2) . . ?
O18 Na3 Na4 65.34(16) . . ?
O8W Na3 W5 78.19(19) 1_645 . ?
O13W Na3 W5 114.4(2) . . ?
O12W Na3 W5 97.1(2) . . ?
O14W Na3 W5 90.5(2) . . ?
O38 Na3 W5 156.6(2) 1_645 . ?
O25 Na3 W5 27.71(14) . . ?
O18 Na3 W5 32.52(13) . . ?
Na4 Na3 W5 96.15(12) . . ?
O8W Na3 Na2 37.75(18) 1_645 1_645 ?
O13W Na3 Na2 129.4(3) . 1_645 ?
O12W Na3 Na2 85.6(2) . 1_645 ?
O14W Na3 Na2 93.0(2) . 1_645 ?
O38 Na3 Na2 40.97(16) 1_645 1_645 ?
O25 Na3 Na2 102.56(19) . 1_645 ?
O18 Na3 Na2 143.20(19) . 1_645 ?
Na4 Na3 Na2 125.88(15) . 1_645 ?
W5 Na3 Na2 115.93(13) . 1_645 ?
O8W Na3 Na6 79.1(2) 1_645 . ?
O13W Na3 Na6 112.1(3) . . ?
O12W Na3 Na6 35.2(2) . . ?
O14W Na3 Na6 152.7(2) . . ?
O38 Na3 Na6 115.6(2) 1_645 . ?
O25 Na3 Na6 36.35(17) . . ?
O18 Na3 Na6 82.73(18) . . ?
Na4 Na3 Na6 138.11(16) . . ?
W5 Na3 Na6 62.33(10) . . ?
Na2 Na3 Na6 95.97(15) 1_645 . ?
O18W Na4 O13W 91.8(3) . . ?
O18W Na4 O14W 172.6(3) . . ?
O13W Na4 O14W 80.9(3) . . ?
O18W Na4 O4W 92.3(3) . 2_557 ?
O13W Na4 O4W 173.9(3) . 2_557 ?
O14W Na4 O4W 94.7(3) . 2_557 ?
O18W Na4 O39 78.9(3) . 1_645 ?
O13W Na4 O39 95.2(3) . 1_645 ?
O14W Na4 O39 100.0(3) . 1_645 ?
O4W Na4 O39 81.3(2) 2_557 1_645 ?
O18W Na4 O24 80.6(3) . . ?
O13W Na4 O24 104.4(3) . . ?
O14W Na4 O24 102.7(3) . . ?
O4W Na4 O24 80.6(2) 2_557 . ?
O39 Na4 O24 152.0(3) 1_645 . ?
O18W Na4 Na3 131.3(2) . . ?
O13W Na4 Na3 41.0(2) . . ?
O14W Na4 Na3 42.1(2) . . ?
O4W Na4 Na3 135.8(2) 2_557 . ?
O39 Na4 Na3 110.4(2) 1_645 . ?
O24 Na4 Na3 97.4(2) . . ?
O18W Na4 Na1 83.8(2) . 2_557 ?
O13W Na4 Na1 136.8(2) . 2_557 ?
O14W Na4 Na1 100.3(2) . 2_557 ?
O4W Na4 Na1 39.60(18) 2_557 2_557 ?
O39 Na4 Na1 41.75(17) 1_645 2_557 ?
O24 Na4 Na1 117.1(2) . 2_557 ?
Na3 Na4 Na1 135.68(14) . 2_557 ?
O18W Na4 W4 103.6(2) . . ?
O13W Na4 W4 98.8(2) . . ?
O14W Na4 W4 79.43(19) . . ?
O4W Na4 W4 84.41(19) 2_557 . ?
O39 Na4 W4 165.6(2) 1_645 . ?
O24 Na4 W4 23.39(16) . . ?
Na3 Na4 W4 78.86(11) . . ?
Na1 Na4 W4 124.01(12) 2_557 . ?
O18W Na4 Na5 39.08(19) . . ?
O13W Na4 Na5 102.5(2) . . ?
O14W Na4 Na5 144.3(2) . . ?
O4W Na4 Na5 83.5(2) 2_557 . ?
O39 Na4 Na5 114.9(2) 1_645 . ?
O24 Na4 Na5 41.66(18) . . ?
Na3 Na4 Na5 123.65(15) . . ?
Na1 Na4 Na5 100.63(14) 2_557 . ?
W4 Na4 Na5 64.87(9) . . ?
O16W Na5 O18W 111.3(4) . . ?
O16W Na5 O15W 85.5(5) . . ?
O18W Na5 O15W 159.8(4) . . ?
O16W Na5 O17W 82.1(4) . . ?
O18W Na5 O17W 86.8(3) . . ?
O15W Na5 O17W 84.5(4) . . ?
O16W Na5 O24 81.8(4) . . ?
O18W Na5 O24 81.0(3) . . ?
O15W Na5 O24 113.5(4) . . ?
O17W Na5 O24 154.7(3) . . ?
O16W Na5 O35W 165.7(6) . . ?
O18W Na5 O35W 82.9(6) . . ?
O15W Na5 O35W 80.3(6) . . ?
O17W Na5 O35W 97.9(6) . . ?
O24 Na5 O35W 102.5(6) . . ?
O16W Na5 Na4 96.8(3) . . ?
O18W Na5 Na4 39.5(2) . . ?
O15W Na5 Na4 153.5(4) . . ?
O17W Na5 Na4 122.0(3) . . ?
O24 Na5 Na4 41.64(17) . . ?
O35W Na5 Na4 95.3(6) . . ?
O25 Na6 O12W 82.8(3) . . ?
O25 Na6 O11W 86.2(5) . . ?
O12W Na6 O11W 90.8(5) . . ?
O25 Na6 O10W 82.2(3) . . ?
O12W Na6 O10W 164.4(4) . . ?
O11W Na6 O10W 92.7(5) . . ?
O25 Na6 O23 172.1(4) . 1_655 ?
O12W Na6 O23 100.2(3) . 1_655 ?
O11W Na6 O23 86.5(5) . 1_655 ?
O10W Na6 O23 95.2(3) . 1_655 ?
O25 Na6 O36 78.0(3) . 1_655 ?
O12W Na6 O36 75.4(3) . 1_655 ?
O11W Na6 O36 160.1(5) . 1_655 ?
O10W Na6 O36 97.2(3) . 1_655 ?
O23 Na6 O36 109.7(3) 1_655 1_655 ?
O25 Na6 O32 126.1(3) . 1_655 ?
O12W Na6 O32 111.5(3) . 1_655 ?
O11W Na6 O32 141.4(5) . 1_655 ?
O10W Na6 O32 74.3(3) . 1_655 ?
O23 Na6 O32 59.6(2) 1_655 1_655 ?
O36 Na6 O32 58.4(2) 1_655 1_655 ?
O25 Na6 W9 155.2(3) . 1_655 ?
O12W Na6 W9 113.7(3) . 1_655 ?
O11W Na6 W9 110.7(5) . 1_655 ?
O10W Na6 W9 79.2(3) . 1_655 ?
O23 Na6 W9 28.64(17) 1_655 1_655 ?
O36 Na6 W9 88.2(2) 1_655 1_655 ?
O32 Na6 W9 32.02(14) 1_655 1_655 ?
O25 Na6 W13 96.2(2) . 1_655 ?
O12W Na6 W13 96.5(3) . 1_655 ?
O11W Na6 W13 172.6(5) . 1_655 ?
O10W Na6 W13 80.8(3) . 1_655 ?
O23 Na6 W13 90.7(2) 1_655 1_655 ?
O36 Na6 W13 26.40(15) 1_655 1_655 ?
O32 Na6 W13 33.26(15) 1_655 1_655 ?
W9 Na6 W13 64.90(10) 1_655 1_655 ?
O25 Na6 Na3 46.0(2) . . ?
O12W Na6 Na3 36.8(2) . . ?
O11W Na6 Na3 86.9(5) . . ?
O10W Na6 Na3 128.2(3) . . ?
O23 Na6 Na3 136.4(2) 1_655 . ?
O36 Na6 Na3 73.4(2) 1_655 . ?
O32 Na6 Na3 129.9(2) 1_655 . ?
W9 Na6 Na3 147.91(18) 1_655 . ?
W13 Na6 Na3 99.83(15) 1_655 . ?
W3A O4A W1A 117.2(3) . . ?
W1A O5A W2A 117.3(3) . . ?
W3A O6A W2A 116.8(4) . . ?
W3A O7 W9 149.9(4) . . ?
W3A O7 W2B 57.3(4) . . ?
W9 O7 W2B 135.1(5) . . ?
W3A O8 W4 151.3(4) . . ?
W3A O8 W3B 62.0(4) . . ?
W4 O8 W3B 131.3(5) . . ?
W1A O9 W3B 59.6(4) . . ?
W1A O9 W5 149.6(4) . . ?
W3B O9 W5 135.8(5) . . ?
W1A O10 W1B 60.3(4) . . ?
W1A O10 W6 149.3(4) . . ?
W1B O10 W6 134.9(5) . . ?
W2A O11 W7 149.8(4) . . ?
W2A O11 W1B 62.3(4) . . ?
W7 O11 W1B 132.4(5) . . ?
W2A O12 W8 150.5(4) . . ?
W2A O12 W2B 57.7(4) . . ?
W8 O12 W2B 136.4(5) . . ?
W2B O13 W2A 50.9(3) . . ?
W2B O13 W3A 50.9(3) . . ?
W2A O13 W3A 96.8(3) . . ?
W2B O13 W1A 117.5(4) . . ?
W2A O13 W1A 96.1(2) . . ?
W3A O13 W1A 96.2(2) . . ?
W2B O13 W3B 98.1(5) . . ?
W2A O13 W3B 119.5(4) . . ?
W3A O13 W3B 53.6(3) . . ?
W1A O13 W3B 48.6(3) . . ?
W2B O13 W1B 97.8(5) . . ?
W2A O13 W1B 53.1(3) . . ?
W3A O13 W1B 119.7(4) . . ?
W1A O13 W1B 49.1(3) . . ?
W3B O13 W1B 93.8(5) . . ?
W7 O14 W6 96.2(2) . . ?
W8 O15 W9 95.7(3) . . ?
W5 O16 W4 95.8(2) . . ?
W9 O17 W4 154.4(4) . . ?
W4 O18 W5 115.7(3) . . ?
W4 O18 Na3 139.8(3) . . ?
W5 O18 Na3 92.2(2) . . ?
W6 O19 W5 156.1(4) . . ?
W6 O20 W7 116.1(3) . . ?
W7 O21 W8 155.1(4) . . ?
W8 O22 W9 119.7(3) . . ?
W9 O23 Na6 105.7(3) . 1_455 ?
W4 O24 Na4 122.1(3) . . ?
W4 O24 Na5 140.4(3) . . ?
Na4 O24 Na5 96.7(3) . . ?
W5 O25 Na6 147.0(4) . . ?
W5 O25 Na3 103.5(3) . . ?
Na6 O25 Na3 97.6(3) . . ?
W6 O26 Na1 107.1(3) . 2_567 ?
W4 O29 W10 164.1(4) . . ?
W7 O30 W11 163.6(4) . . ?
W8 O31 W12 163.8(4) . . ?
W9 O32 W13 164.8(4) . . ?
W9 O32 Na6 93.2(3) . 1_455 ?
W13 O32 Na6 96.4(3) . 1_455 ?
W10 O33 W13 151.3(4) . . ?
W12 O34 W11 149.7(4) . . ?
W13 O35 W12 120.3(3) . . ?
W13 O36 Na6 108.5(3) . 1_455 ?
W11 O38 Na2 126.5(3) . . ?
W11 O38 Na3 137.2(3) . 1_465 ?
Na2 O38 Na3 96.0(2) . 1_465 ?
W12 O39 Na1 128.5(3) . 2_467 ?
W12 O39 Na4 134.5(3) . 1_465 ?
Na1 O39 Na4 96.3(2) 2_467 1_465 ?
As1 O40 W13 123.5(3) . . ?
As1 O40 W12 122.4(3) . . ?
W13 O40 W12 91.9(2) . . ?
As1 O41 W11 121.8(3) . . ?
As1 O41 W14 122.2(3) . 2_567 ?
W11 O41 W14 93.2(2) . 2_567 ?
As1 O42 Cu1 123.8(3) . 2_567 ?
As1 O42 Cu1 123.4(3) . . ?
Cu1 O42 Cu1 102.3(3) 2_567 . ?
W11 O43 Cu1 146.4(3) . 2_567 ?
W12 O44 Cu2 145.8(3) . . ?
W13 O45 Cu2 142.0(3) . . ?
W10 O46 Cu1 146.6(4) . . ?
W15 O47 Cu2 133.9(4) . . ?
W15 O47 Cu1 130.2(3) . 2_567 ?
Cu2 O47 Cu1 93.0(2) . 2_567 ?
W14 O48 Cu2 132.4(3) . . ?
W14 O48 Cu1 131.1(3) . . ?
Cu2 O48 Cu1 93.7(2) . . ?
W14 O49 W11 121.9(3) . 2_567 ?
W6 O50 W14 162.8(4) 2_567 . ?
W6 O50 Na1 95.2(3) 2_567 . ?
W14 O50 Na1 92.1(2) . . ?
W14 O51 Na1 115.0(3) . . ?
As1 O52 W10 122.7(3) 2_567 2_567 ?
As1 O52 W15 122.4(3) 2_567 . ?
W10 O52 W15 92.7(2) 2_567 . ?
W5 O54 W15 165.0(4) 2_567 . ?
W15 O55 W10 122.0(3) . 2_567 ?
W14 O56 W15 146.4(3) . . ?
Na1 O4W Na4 98.9(3) . 2_557 ?
Na2 O8W Na3 104.5(3) . 1_465 ?
Na6 O12W Na3 108.0(4) . . ?
Na3 O13W Na4 97.5(3) . . ?
Na4 O14W Na3 96.1(3) . . ?
Na5 O18W Na4 101.5(3) . . ?
O27W O36W O24W 112(2) . 2_666 ?
O2A W1A O9 102.4(3) . . ?
O2A W1A O10 103.0(3) . . ?
O9 W1A O10 90.0(3) . . ?
O2A W1A O5A 98.2(3) . . ?
O9 W1A O5A 159.1(3) . . ?
O10 W1A O5A 88.8(3) . . ?
O2A W1A O4A 97.2(3) . . ?
O9 W1A O4A 88.9(3) . . ?
O10 W1A O4A 159.5(3) . . ?
O5A W1A O4A 85.0(3) . . ?
O2A W1A O13 166.8(3) . . ?
O9 W1A O13 86.2(3) . . ?
O10 W1A O13 86.9(3) . . ?
O5A W1A O13 73.0(3) . . ?
O4A W1A O13 72.6(3) . . ?
O3A W2A O11 101.8(3) . . ?
O3A W2A O12 103.0(3) . . ?
O11 W2A O12 89.2(3) . . ?
O3A W2A O5A 97.5(3) . . ?
O11 W2A O5A 89.3(3) . . ?
O12 W2A O5A 159.3(3) . . ?
O3A W2A O6A 98.4(3) . . ?
O11 W2A O6A 159.7(3) . . ?
O12 W2A O6A 87.8(3) . . ?
O5A W2A O6A 86.4(3) . . ?
O3A W2A O13 167.5(3) . . ?
O11 W2A O13 86.8(3) . . ?
O12 W2A O13 86.0(3) . . ?
O5A W2A O13 73.3(3) . . ?
O6A W2A O13 73.0(3) . . ?
O1A W3A O8 102.8(3) . . ?
O1A W3A O7 101.5(3) . . ?
O8 W3A O7 88.3(3) . . ?
O1A W3A O4A 98.0(3) . . ?
O8 W3A O4A 90.2(3) . . ?
O7 W3A O4A 160.3(3) . . ?
O1A W3A O6A 97.6(3) . . ?
O8 W3A O6A 159.6(3) . . ?
O7 W3A O6A 88.1(3) . . ?
O4A W3A O6A 86.5(3) . . ?
O1A W3A O13 167.8(3) . . ?
O8 W3A O13 86.4(3) . . ?
O7 W3A O13 86.5(3) . . ?
O4A W3A O13 73.7(3) . . ?
O6A W3A O13 73.3(3) . . ?
O24 W4 O29 100.1(3) . . ?
O24 W4 O17 102.2(3) . . ?
O29 W4 O17 89.2(3) . . ?
O24 W4 O18 95.4(3) . . ?
O29 W4 O18 94.8(3) . . ?
O17 W4 O18 161.0(3) . . ?
O24 W4 O8 95.7(3) . . ?
O29 W4 O8 163.6(3) . . ?
O17 W4 O8 83.2(3) . . ?
O18 W4 O8 88.0(3) . . ?
O24 W4 O16 169.5(3) . . ?
O29 W4 O16 82.7(3) . . ?
O17 W4 O16 87.9(2) . . ?
O18 W4 O16 74.3(2) . . ?
O8 W4 O16 82.5(3) . . ?
O24 W4 Na4 34.5(2) . . ?
O29 W4 Na4 77.1(2) . . ?
O17 W4 Na4 126.8(2) . . ?
O18 W4 Na4 72.1(2) . . ?
O8 W4 Na4 119.1(2) . . ?
O16 W4 Na4 138.75(18) . . ?
O25 W5 O54 100.1(3) . 2_567 ?
O25 W5 O19 101.3(3) . . ?
O54 W5 O19 91.1(3) 2_567 . ?
O25 W5 O18 95.9(3) . . ?
O54 W5 O18 94.4(3) 2_567 . ?
O19 W5 O18 160.8(3) . . ?
O25 W5 O9 94.4(3) . . ?
O54 W5 O9 165.1(3) 2_567 . ?
O19 W5 O9 82.9(3) . . ?
O18 W5 O9 87.2(3) . . ?
O25 W5 O16 169.6(3) . . ?
O54 W5 O16 83.6(3) 2_567 . ?
O19 W5 O16 88.3(2) . . ?
O18 W5 O16 74.0(2) . . ?
O9 W5 O16 82.7(2) . . ?
O25 W5 Na3 48.8(2) . . ?
O54 W5 Na3 77.8(2) 2_567 . ?
O19 W5 Na3 143.9(2) . . ?
O18 W5 Na3 55.3(2) . . ?
O9 W5 Na3 114.73(19) . . ?
O16 W5 Na3 123.62(18) . . ?
O26 W6 O50 98.5(3) . 2_567 ?
O26 W6 O19 100.5(3) . . ?
O50 W6 O19 90.8(3) 2_567 . ?
O26 W6 O20 98.0(3) . . ?
O50 W6 O20 94.6(3) 2_567 . ?
O19 W6 O20 159.7(3) . . ?
O26 W6 O10 95.3(3) . . ?
O50 W6 O10 165.7(3) 2_567 . ?
O19 W6 O10 83.1(3) . . ?
O20 W6 O10 87.1(3) . . ?
O26 W6 O14 171.5(3) . . ?
O50 W6 O14 83.8(3) 2_567 . ?
O19 W6 O14 87.6(3) . . ?
O20 W6 O14 73.6(2) . . ?
O10 W6 O14 83.1(3) . . ?
O26 W6 Na1 45.0(2) . 2_567 ?
O50 W6 Na1 53.8(2) 2_567 2_567 ?
O19 W6 Na1 93.8(2) . 2_567 ?
O20 W6 Na1 105.1(2) . 2_567 ?
O10 W6 Na1 139.2(2) . 2_567 ?
O14 W6 Na1 137.63(18) . 2_567 ?
O27 W7 O30 99.6(3) . . ?
O27 W7 O21 100.8(3) . . ?
O30 W7 O21 90.7(3) . . ?
O27 W7 O20 96.3(3) . . ?
O30 W7 O20 94.4(3) . . ?
O21 W7 O20 161.2(3) . . ?
O27 W7 O11 94.9(3) . . ?
O30 W7 O11 165.2(3) . . ?
O21 W7 O11 83.8(3) . . ?
O20 W7 O11 86.8(3) . . ?
O27 W7 O14 170.0(3) . . ?
O30 W7 O14 83.4(2) . . ?
O21 W7 O14 88.8(3) . . ?
O20 W7 O14 73.9(2) . . ?
O11 W7 O14 82.8(2) . . ?
O28 W8 O31 99.6(3) . . ?
O28 W8 O21 102.7(3) . . ?
O31 W8 O21 90.0(3) . . ?
O28 W8 O22 97.6(3) . . ?
O31 W8 O22 94.4(3) . . ?
O21 W8 O22 158.1(3) . . ?
O28 W8 O12 95.7(3) . . ?
O31 W8 O12 164.4(3) . . ?
O21 W8 O12 83.7(3) . . ?
O22 W8 O12 86.4(3) . . ?
O28 W8 O15 170.3(3) . . ?
O31 W8 O15 82.9(3) . . ?
O21 W8 O15 86.6(3) . . ?
O22 W8 O15 72.8(3) . . ?
O12 W8 O15 82.4(3) . . ?
O23 W9 O32 98.3(3) . . ?
O23 W9 O17 102.4(3) . . ?
O32 W9 O17 90.8(3) . . ?
O23 W9 O7 97.5(3) . . ?
O32 W9 O7 164.1(3) . . ?
O17 W9 O7 84.7(3) . . ?
O23 W9 O22 98.0(3) . . ?
O32 W9 O22 91.7(3) . . ?
O17 W9 O22 158.8(3) . . ?
O7 W9 O22 87.2(3) . . ?
O23 W9 O15 169.7(3) . . ?
O32 W9 O15 80.6(3) . . ?
O17 W9 O15 87.8(3) . . ?
O7 W9 O15 84.0(3) . . ?
O22 W9 O15 71.8(3) . . ?
O23 W9 Na6 45.7(2) . 1_455 ?
O32 W9 Na6 54.8(2) . 1_455 ?
O17 W9 Na6 112.5(2) . 1_455 ?
O7 W9 Na6 140.8(2) . 1_455 ?
O22 W9 Na6 85.9(2) . 1_455 ?
O15 W9 Na6 129.5(2) . 1_455 ?
O37 W10 O46 100.7(3) . . ?
O37 W10 O33 102.9(3) . . ?
O46 W10 O33 92.7(3) . . ?
O37 W10 O55 98.9(3) . 2_567 ?
O46 W10 O55 91.0(3) . 2_567 ?
O33 W10 O55 156.8(3) . 2_567 ?
O37 W10 O29 93.8(3) . . ?
O46 W10 O29 165.2(3) . . ?
O33 W10 O29 86.9(3) . . ?
O55 W10 O29 83.8(3) 2_567 . ?
O37 W10 O52 170.5(3) . 2_567 ?
O46 W10 O52 84.4(2) . 2_567 ?
O33 W10 O52 84.7(2) . 2_567 ?
O55 W10 O52 72.9(2) 2_567 2_567 ?
O29 W10 O52 80.7(2) . 2_567 ?
O38 W11 O43 101.3(3) . . ?
O38 W11 O34 102.5(3) . . ?
O43 W11 O34 91.2(3) . . ?
O38 W11 O49 100.3(3) . 2_567 ?
O43 W11 O49 92.2(3) . 2_567 ?
O34 W11 O49 155.8(2) . 2_567 ?
O38 W11 O30 94.7(3) . . ?
O43 W11 O30 164.0(3) . . ?
O34 W11 O30 85.1(3) . . ?
O49 W11 O30 85.0(3) 2_567 . ?
O38 W11 O41 171.0(3) . . ?
O43 W11 O41 84.0(2) . . ?
O34 W11 O41 84.6(2) . . ?
O49 W11 O41 72.0(2) 2_567 . ?
O30 W11 O41 80.2(2) . . ?
O38 W11 Na2 31.6(2) . . ?
O43 W11 Na2 84.4(2) . . ?
O34 W11 Na2 129.78(19) . . ?
O49 W11 Na2 74.42(18) 2_567 . ?
O30 W11 Na2 109.84(19) . . ?
O41 W11 Na2 143.88(16) . . ?
O39 W12 O44 101.6(3) . . ?
O39 W12 O34 101.9(3) . . ?
O44 W12 O34 96.3(3) . . ?
O39 W12 O35 102.1(3) . . ?
O44 W12 O35 90.3(3) . . ?
O34 W12 O35 153.2(2) . . ?
O39 W12 O31 94.8(3) . . ?
O44 W12 O31 162.8(3) . . ?
O34 W12 O31 85.2(3) . . ?
O35 W12 O31 81.2(3) . . ?
O39 W12 O40 172.6(3) . . ?
O44 W12 O40 83.2(2) . . ?
O34 W12 O40 83.0(2) . . ?
O35 W12 O40 72.0(2) . . ?
O31 W12 O40 80.0(2) . . ?
O36 W13 O45 101.4(3) . . ?
O36 W13 O35 100.6(3) . . ?
O45 W13 O35 91.9(3) . . ?
O36 W13 O33 102.6(3) . . ?
O45 W13 O33 93.8(3) . . ?
O35 W13 O33 154.5(3) . . ?
O36 W13 O32 93.0(3) . . ?
O45 W13 O32 165.5(3) . . ?
O35 W13 O32 83.5(2) . . ?
O33 W13 O32 84.8(3) . . ?
O36 W13 O40 171.2(3) . . ?
O45 W13 O40 85.2(2) . . ?
O35 W13 O40 73.1(2) . . ?
O33 W13 O40 82.6(2) . . ?
O32 W13 O40 80.3(2) . . ?
O36 W13 Na6 45.1(2) . 1_455 ?
O45 W13 Na6 142.7(2) . 1_455 ?
O35 W13 Na6 81.4(2) . 1_455 ?
O33 W13 Na6 107.9(2) . 1_455 ?
O32 W13 Na6 50.3(2) . 1_455 ?
O40 W13 Na6 126.63(17) . 1_455 ?
O51 W14 O48 101.5(3) . . ?
O51 W14 O56 102.2(3) . . ?
O48 W14 O56 91.4(3) . . ?
O51 W14 O49 101.2(3) . . ?
O48 W14 O49 94.5(3) . . ?
O56 W14 O49 154.1(3) . . ?
O51 W14 O50 92.1(3) . . ?
O48 W14 O50 166.3(3) . . ?
O56 W14 O50 83.8(3) . . ?
O49 W14 O50 84.6(2) . . ?
O51 W14 O41 170.3(3) . 2_567 ?
O48 W14 O41 86.0(2) . 2_567 ?
O56 W14 O41 83.7(2) . 2_567 ?
O49 W14 O41 71.7(2) . 2_567 ?
O50 W14 O41 80.8(2) . 2_567 ?
O51 W14 Na1 39.0(2) . . ?
O48 W14 Na1 139.8(2) . . ?
O56 W14 Na1 91.51(19) . . ?
O49 W14 Na1 99.92(19) . . ?
O50 W14 Na1 53.40(19) . . ?
O41 W14 Na1 134.18(16) 2_567 . ?
O53 W15 O47 101.8(3) . . ?
O53 W15 O55 102.7(3) . . ?
O47 W15 O55 96.2(3) . . ?
O53 W15 O56 102.4(3) . . ?
O47 W15 O56 90.1(3) . . ?
O55 W15 O56 152.2(2) . . ?
O53 W15 O54 93.1(3) . . ?
O47 W15 O54 164.4(3) . . ?
O55 W15 O54 84.8(3) . . ?
O56 W15 O54 82.2(2) . . ?
O53 W15 O52 170.7(3) . . ?
O47 W15 O52 85.9(2) . . ?
O55 W15 O52 71.0(2) . . ?
O56 W15 O52 82.5(2) . . ?
O54 W15 O52 79.7(2) . . ?
O4B W1B O10 79.4(5) . . ?
O4B W1B O11 156.8(7) . . ?
O10 W1B O11 100.6(6) . . ?
O4B W1B O13 75.2(4) . . ?
O10 W1B O13 85.2(5) . . ?
O11 W1B O13 81.7(5) . . ?
O4B W1B O5B 101.2(5) . . ?
O10 W1B O5B 161.5(7) . . ?
O11 W1B O5B 71.5(4) . . ?
O13 W1B O5B 77.2(4) . . ?
O9 W3B O4B 80.2(5) . . ?
O9 W3B O8 100.2(6) . . ?
O4B W3B O8 154.9(7) . . ?
O9 W3B O6B 154.0(7) . . ?
O4B W3B O6B 93.0(5) . . ?
O8 W3B O6B 75.5(4) . . ?
O9 W3B O13 85.4(5) . . ?
O4B W3B O13 73.8(4) . . ?
O8 W3B O13 81.3(5) . . ?
O6B W3B O13 68.6(4) . . ?
O6B W2B O12 165.8(8) . . ?
O6B W2B O7 80.3(5) . . ?
O12 W2B O7 97.6(6) . . ?
O6B W2B O5B 105.3(6) . . ?
O12 W2B O5B 74.7(4) . . ?
O7 W2B O5B 169.1(7) . . ?
O6B W2B O13 80.2(5) . . ?
O12 W2B O13 85.7(5) . . ?
O7 W2B O13 86.2(5) . . ?
O5B W2B O13 85.5(5) . . ?
W2B O5B W1B 98.3(4) . . ?
W2B O6B W3B 113.0(5) . . ?
W1B O4B W3B 117.3(5) . . ?

loop_
_geom_bond_atom_site_label_1
_geom_bond_atom_site_label_2
_geom_bond_distance
_geom_bond_site_symmetry_2
_geom_bond_publ_flag
As1 O52 1.679(6) 2_567 ?
As1 O41 1.686(6) . ?
As1 O40 1.686(6) . ?
As1 O42 1.704(6) . ?
Cu1 O46 1.907(6) . ?
Cu1 O43 1.909(6) 2_567 ?
Cu1 O42 2.009(6) 2_567 ?
Cu1 O42 2.016(6) . ?
Cu1 O47 2.417(6) 2_567 ?
Cu1 O48 2.422(6) . ?
Cu2 O44 1.941(6) . ?
Cu2 O45 1.961(6) . ?
Cu2 O47 1.972(6) . ?
Cu2 O48 1.982(6) . ?
Cu2 O1W 2.286(8) . ?
Na1 O4W 2.348(8) . ?
Na1 O3W 2.354(9) . ?
Na1 O39 2.438(7) 2_467 ?
Na1 O2W 2.447(8) . ?
Na1 O51 2.479(8) . ?
Na1 O26 2.619(8) 2_567 ?
Na1 O50 2.868(8) . ?
Na1 W6 3.538(4) 2_567 ?
Na1 W14 3.570(4) . ?
Na1 Na4 3.639(6) 2_557 ?
Na2 O8W 2.330(7) . ?
Na2 O9W 2.331(8) . ?
Na2 O5W 2.359(8) . ?
Na2 O7W 2.429(9) . ?
Na2 O38 2.430(7) . ?
Na2 O6W 2.508(9) . ?
Na2 Na3 3.686(6) 1_465 ?
Na2 W11 3.724(4) . ?
Na3 O8W 2.331(8) 1_645 ?
Na3 O13W 2.386(9) . ?
Na3 O12W 2.431(10) . ?
Na3 O14W 2.432(8) . ?
Na3 O38 2.529(7) 1_645 ?
Na3 O25 2.800(8) . ?
Na3 O18 2.977(8) . ?
Na3 Na4 3.603(6) . ?
Na3 W5 3.618(4) . ?
Na3 Na2 3.686(6) 1_645 ?
Na3 Na6 3.856(7) . ?
Na4 O18W 2.385(8) . ?
Na4 O13W 2.405(9) . ?
Na4 O14W 2.414(8) . ?
Na4 O4W 2.440(8) 2_557 ?
Na4 O39 2.445(7) 1_645 ?
Na4 O24 2.461(7) . ?
Na4 Na1 3.639(6) 2_557 ?
Na4 W4 3.678(4) . ?
Na4 Na5 3.679(6) . ?
Na5 O16W 2.344(13) . ?
Na5 O18W 2.366(8) . ?
Na5 O15W 2.389(14) . ?
Na5 O17W 2.457(11) . ?
Na5 O24 2.462(8) . ?
Na5 O35W 2.58(2) . ?
Na6 O25 2.306(8) . ?
Na6 O12W 2.336(10) . ?
Na6 O11W 2.337(18) . ?
Na6 O10W 2.475(11) . ?
Na6 O23 2.570(9) 1_655 ?
Na6 O36 2.727(9) 1_655 ?
Na6 O32 2.828(9) 1_655 ?
Na6 W9 3.457(5) 1_655 ?
Na6 W13 3.651(6) 1_655 ?
O1A W3A 1.733(7) . ?
O2A W1A 1.719(8) . ?
O3A W2A 1.724(8) . ?
O4A W3A 1.935(7) . ?
O4A W1A 1.982(7) . ?
O5A W1A 1.952(7) . ?
O5A W2A 1.957(7) . ?
O6A W3A 1.953(7) . ?
O6A W2A 1.976(7) . ?
O7 W3A 1.888(7) . ?
O7 W9 1.945(7) . ?
O7 W2B 2.024(14) . ?
O8 W3A 1.868(6) . ?
O8 W4 1.969(7) . ?
O8 W3B 2.066(14) . ?
O9 W1A 1.865(6) . ?
O9 W3B 1.879(14) . ?
O9 W5 1.983(6) . ?
O10 W1A 1.871(7) . ?
O10 W1B 1.894(14) . ?
O10 W6 1.979(7) . ?
O11 W2A 1.873(7) . ?
O11 W7 1.967(7) . ?
O11 W1B 2.030(13) . ?
O12 W2A 1.877(6) . ?
O12 W8 1.963(6) . ?
O12 W2B 2.008(13) . ?
O13 W2B 2.131(14) . ?
O13 W2A 2.235(6) . ?
O13 W3A 2.241(7) . ?
O13 W1A 2.253(6) . ?
O13 W3B 2.267(13) . ?
O13 W1B 2.294(14) . ?
O14 W7 2.206(6) . ?
O14 W6 2.222(6) . ?
O15 W8 2.249(7) . ?
O15 W9 2.278(7) . ?
O16 W5 2.213(6) . ?
O16 W4 2.214(6) . ?
O17 W9 1.897(6) . ?
O17 W4 1.916(6) . ?
O18 W4 1.933(6) . ?
O18 W5 1.947(6) . ?
O19 W6 1.904(6) . ?
O19 W5 1.910(6) . ?
O20 W6 1.940(6) . ?
O20 W7 1.945(6) . ?
O21 W7 1.898(7) . ?
O21 W8 1.915(7) . ?
O22 W8 1.934(6) . ?
O22 W9 1.948(6) . ?
O23 W9 1.721(7) . ?
O23 Na6 2.570(9) 1_455 ?
O24 W4 1.723(6) . ?
O25 W5 1.730(7) . ?
O26 W6 1.731(7) . ?
O26 Na1 2.619(8) 2_567 ?
O27 W7 1.733(6) . ?
O28 W8 1.725(6) . ?
O29 W4 1.840(6) . ?
O29 W10 2.002(6) . ?
O30 W7 1.846(6) . ?
O30 W11 1.996(6) . ?
O31 W8 1.831(6) . ?
O31 W12 2.024(6) . ?
O32 W9 1.836(7) . ?
O32 W13 2.015(7) . ?
O32 Na6 2.828(9) 1_455 ?
O33 W10 1.901(6) . ?
O33 W13 1.934(6) . ?
O34 W12 1.907(6) . ?
O34 W11 1.914(6) . ?
O35 W13 1.931(6) . ?
O35 W12 1.952(6) . ?
O36 W13 1.712(7) . ?
O36 Na6 2.727(9) 1_455 ?
O37 W10 1.740(6) . ?
O38 W11 1.725(6) . ?
O38 Na3 2.529(7) 1_465 ?
O39 W12 1.727(6) . ?
O39 Na1 2.438(7) 2_467 ?
O39 Na4 2.445(7) 1_465 ?
O40 W13 2.327(6) . ?
O40 W12 2.360(5) . ?
O41 W11 2.315(6) . ?
O41 W14 2.345(6) 2_567 ?
O42 Cu1 2.009(6) 2_567 ?
O43 W11 1.801(6) . ?
O43 Cu1 1.909(6) 2_567 ?
O44 W12 1.771(6) . ?
O45 W13 1.788(6) . ?
O46 W10 1.800(6) . ?
O47 W15 1.799(6) . ?
O47 Cu1 2.417(6) 2_567 ?
O48 W14 1.795(6) . ?
O49 W14 1.925(6) . ?
O49 W11 1.948(6) 2_567 ?
O50 W6 1.829(6) 2_567 ?
O50 W14 2.025(6) . ?
O51 W14 1.726(6) . ?
O52 As1 1.679(6) 2_567 ?
O52 W10 2.275(6) 2_567 ?
O52 W15 2.386(6) . ?
O53 W15 1.725(6) . ?
O54 W5 1.819(6) 2_567 ?
O54 W15 2.021(6) . ?
O55 W15 1.906(6) . ?
O55 W10 1.950(6) 2_567 ?
O56 W14 1.897(6) . ?
O56 W15 1.934(6) . ?
O4W Na4 2.440(8) 2_557 ?
O8W Na3 2.331(8) 1_465 ?
O20W O32W 1.77(3) . ?
O24W O36W 1.82(4) 2_666 ?
O27W O36W 1.48(4) . ?
O33W O34W 1.21(4) . ?
O36W O24W 1.82(4) 2_666 ?
W5 O54 1.819(6) 2_567 ?
W6 O50 1.829(6) 2_567 ?
W6 Na1 3.538(4) 2_567 ?
W9 Na6 3.457(5) 1_455 ?
W10 O55 1.950(6) 2_567 ?
W10 O52 2.275(6) 2_567 ?
W11 O49 1.948(6) 2_567 ?
W13 Na6 3.651(6) 1_455 ?
W14 O41 2.345(6) 2_567 ?
W1B O4B 1.892(12) . ?
W1B O5B 2.309(12) . ?
W3B O4B 2.007(12) . ?
W3B O6B 2.212(12) . ?
W2B O6B 1.762(12) . ?
W2B O5B 2.098(12) . ?

loop_
_geom_torsion_atom_site_label_1
_geom_torsion_atom_site_label_2
_geom_torsion_atom_site_label_3
_geom_torsion_atom_site_label_4
_geom_torsion
_geom_torsion_site_symmetry_1
_geom_torsion_site_symmetry_2
_geom_torsion_site_symmetry_3
_geom_torsion_site_symmetry_4
_geom_torsion_publ_flag
O8W Na3 Na4 O18W -179.6(4) 1_645 . . . ?
O13W Na3 Na4 O18W -19.4(4) . . . . ?
O12W Na3 Na4 O18W -5.3(5) . . . . ?
O14W Na3 Na4 O18W -175.2(4) . . . . ?
O38 Na3 Na4 O18W -97.8(3) 1_645 . . . ?
O25 Na3 Na4 O18W 89.6(4) . . . . ?
O18 Na3 Na4 O18W 90.3(3) . . . . ?
W5 Na3 Na4 O18W 101.0(3) . . . . ?
Na2 Na3 Na4 O18W -130.7(3) 1_645 . . . ?
Na6 Na3 Na4 O18W 46.4(4) . . . . ?
O8W Na3 Na4 O13W -160.2(5) 1_645 . . . ?
O12W Na3 Na4 O13W 14.1(4) . . . . ?
O14W Na3 Na4 O13W -155.8(4) . . . . ?
O38 Na3 Na4 O13W -78.4(3) 1_645 . . . ?
O25 Na3 Na4 O13W 108.9(4) . . . . ?
O18 Na3 Na4 O13W 109.6(4) . . . . ?
W5 Na3 Na4 O13W 120.3(3) . . . . ?
Na2 Na3 Na4 O13W -111.3(4) 1_645 . . . ?
Na6 Na3 Na4 O13W 65.7(4) . . . . ?
O8W Na3 Na4 O14W -4.4(4) 1_645 . . . ?
O13W Na3 Na4 O14W 155.8(4) . . . . ?
O12W Na3 Na4 O14W 169.8(5) . . . . ?
O38 Na3 Na4 O14W 77.4(3) 1_645 . . . ?
O25 Na3 Na4 O14W -95.3(3) . . . . ?
O18 Na3 Na4 O14W -94.6(3) . . . . ?
W5 Na3 Na4 O14W -83.9(3) . . . . ?
Na2 Na3 Na4 O14W 44.5(3) 1_645 . . . ?
Na6 Na3 Na4 O14W -138.5(4) . . . . ?
O8W Na3 Na4 O4W 12.2(5) 1_645 . . 2_557 ?
O13W Na3 Na4 O4W 172.4(4) . . . 2_557 ?
O12W Na3 Na4 O4W -173.5(4) . . . 2_557 ?
O14W Na3 Na4 O4W 16.6(4) . . . 2_557 ?
O38 Na3 Na4 O4W 94.0(3) 1_645 . . 2_557 ?
O25 Na3 Na4 O4W -78.6(4) . . . 2_557 ?
O18 Na3 Na4 O4W -77.9(3) . . . 2_557 ?
W5 Na3 Na4 O4W -67.3(3) . . . 2_557 ?
Na2 Na3 Na4 O4W 61.1(4) 1_645 . . 2_557 ?
Na6 Na3 Na4 O4W -121.9(3) . . . 2_557 ?
O8W Na3 Na4 O39 -86.6(4) 1_645 . . 1_645 ?
O13W Na3 Na4 O39 73.7(4) . . . 1_645 ?
O12W Na3 Na4 O39 87.7(4) . . . 1_645 ?
O14W Na3 Na4 O39 -82.1(3) . . . 1_645 ?
O38 Na3 Na4 O39 -4.8(3) 1_645 . . 1_645 ?
O25 Na3 Na4 O39 -177.4(3) . . . 1_645 ?
O18 Na3 Na4 O39 -176.7(3) . . . 1_645 ?
W5 Na3 Na4 O39 -166.0(2) . . . 1_645 ?
Na2 Na3 Na4 O39 -37.7(3) 1_645 . . 1_645 ?
Na6 Na3 Na4 O39 139.4(3) . . . 1_645 ?
O8W Na3 Na4 O24 96.4(4) 1_645 . . . ?
O13W Na3 Na4 O24 -103.4(4) . . . . ?
O12W Na3 Na4 O24 -89.4(4) . . . . ?
O14W Na3 Na4 O24 100.8(3) . . . . ?
O38 Na3 Na4 O24 178.2(2) 1_645 . . . ?
O25 Na3 Na4 O24 5.5(3) . . . . ?
O18 Na3 Na4 O24 6.2(2) . . . . ?
W5 Na3 Na4 O24 16.9(2) . . . . ?
Na2 Na3 Na4 O24 145.3(2) 1_645 . . . ?
Na6 Na3 Na4 O24 -37.7(3) . . . . ?
O8W Na3 Na4 Na1 -45.8(4) 1_645 . . 2_557 ?
O13W Na3 Na4 Na1 114.4(4) . . . 2_557 ?
O12W Na3 Na4 Na1 128.4(4) . . . 2_557 ?
O14W Na3 Na4 Na1 -41.4(3) . . . 2_557 ?
O38 Na3 Na4 Na1 36.0(3) 1_645 . . 2_557 ?
O25 Na3 Na4 Na1 -136.7(2) . . . 2_557 ?
O18 Na3 Na4 Na1 -136.0(2) . . . 2_557 ?
W5 Na3 Na4 Na1 -125.31(18) . . . 2_557 ?
Na2 Na3 Na4 Na1 3.1(3) 1_645 . . 2_557 ?
Na6 Na3 Na4 Na1 -179.90(19) . . . 2_557 ?
O8W Na3 Na4 W4 82.1(3) 1_645 . . . ?
O13W Na3 Na4 W4 -117.7(3) . . . . ?
O12W Na3 Na4 W4 -103.7(4) . . . . ?
O14W Na3 Na4 W4 86.5(3) . . . . ?
O38 Na3 Na4 W4 163.85(19) 1_645 . . . ?
O25 Na3 Na4 W4 -8.8(2) . . . . ?
O18 Na3 Na4 W4 -8.09(15) . . . . ?
W5 Na3 Na4 W4 2.60(8) . . . . ?
Na2 Na3 Na4 W4 130.96(16) 1_645 . . . ?
Na6 Na3 Na4 W4 -52.0(2) . . . . ?
O8W Na3 Na4 Na5 131.5(3) 1_645 . . . ?
O13W Na3 Na4 Na5 -68.3(3) . . . . ?
O12W Na3 Na4 Na5 -54.3(4) . . . . ?
O14W Na3 Na4 Na5 135.9(3) . . . . ?
O38 Na3 Na4 Na5 -146.8(2) 1_645 . . . ?
O25 Na3 Na4 Na5 40.6(3) . . . . ?
O18 Na3 Na4 Na5 41.3(2) . . . . ?
W5 Na3 Na4 Na5 51.99(18) . . . . ?
Na2 Na3 Na4 Na5 -179.65(16) 1_645 . . . ?
Na6 Na3 Na4 Na5 -2.6(3) . . . . ?
O18W Na4 Na5 O16W 115.5(5) . . . . ?
O13W Na4 Na5 O16W -167.2(4) . . . . ?
O14W Na4 Na5 O16W -75.4(5) . . . . ?
O4W Na4 Na5 O16W 13.7(4) 2_557 . . . ?
O39 Na4 Na5 O16W 90.9(4) 1_645 . . . ?
O24 Na4 Na5 O16W -69.5(4) . . . . ?
Na3 Na4 Na5 O16W -128.6(3) . . . . ?
Na1 Na4 Na5 O16W 49.5(3) 2_557 . . . ?
W4 Na4 Na5 O16W -73.2(3) . . . . ?
O13W Na4 Na5 O18W 77.3(4) . . . . ?
O14W Na4 Na5 O18W 169.1(5) . . . . ?
O4W Na4 Na5 O18W -101.9(4) 2_557 . . . ?
O39 Na4 Na5 O18W -24.6(4) 1_645 . . . ?
O24 Na4 Na5 O18W 175.0(4) . . . . ?
Na3 Na4 Na5 O18W 115.9(3) . . . . ?
Na1 Na4 Na5 O18W -66.0(3) 2_557 . . . ?
W4 Na4 Na5 O18W 171.3(3) . . . . ?
O18W Na4 Na5 O15W -150.9(9) . . . . ?
O13W Na4 Na5 O15W -73.6(9) . . . . ?
O14W Na4 Na5 O15W 18.2(10) . . . . ?
O4W Na4 Na5 O15W 107.3(9) 2_557 . . . ?
O39 Na4 Na5 O15W -175.4(8) 1_645 . . . ?
O24 Na4 Na5 O15W 24.1(9) . . . . ?
Na3 Na4 Na5 O15W -34.9(9) . . . . ?
Na1 Na4 Na5 O15W 143.1(8) 2_557 . . . ?
W4 Na4 Na5 O15W 20.4(8) . . . . ?
O18W Na4 Na5 O17W 30.6(4) . . . . ?
O13W Na4 Na5 O17W 107.8(4) . . . . ?
O14W Na4 Na5 O17W -160.4(5) . . . . ?
O4W Na4 Na5 O17W -71.3(4) 2_557 . . . ?
O39 Na4 Na5 O17W 6.0(4) 1_645 . . . ?
O24 Na4 Na5 O17W -154.5(4) . . . . ?
Na3 Na4 Na5 O17W 146.5(3) . . . . ?
Na1 Na4 Na5 O17W -35.4(4) 2_557 . . . ?
W4 Na4 Na5 O17W -158.1(3) . . . . ?
O18W Na4 Na5 O24 -175.0(4) . . . . ?
O13W Na4 Na5 O24 -97.7(3) . . . . ?
O14W Na4 Na5 O24 -5.9(5) . . . . ?
O4W Na4 Na5 O24 83.2(3) 2_557 . . . ?
O39 Na4 Na5 O24 160.5(3) 1_645 . . . ?
Na3 Na4 Na5 O24 -59.0(3) . . . . ?
Na1 Na4 Na5 O24 119.1(3) 2_557 . . . ?
W4 Na4 Na5 O24 -3.7(2) . . . . ?
O18W Na4 Na5 O35W -72.1(6) . . . . ?
O13W Na4 Na5 O35W 5.2(6) . . . . ?
O14W Na4 Na5 O35W 97.0(7) . . . . ?
O4W Na4 Na5 O35W -174.0(6) 2_557 . . . ?
O39 Na4 Na5 O35W -96.7(6) 1_645 . . . ?
O24 Na4 Na5 O35W 102.8(6) . . . . ?
Na3 Na4 Na5 O35W 43.8(6) . . . . ?
Na1 Na4 Na5 O35W -138.1(5) 2_557 . . . ?
W4 Na4 Na5 O35W 99.2(5) . . . . ?
O8W Na3 Na6 O25 -69.2(3) 1_645 . . . ?
O13W Na3 Na6 O25 119.9(4) . . . . ?
O12W Na3 Na6 O25 -176.7(5) . . . . ?
O14W Na3 Na6 O25 5.3(6) . . . . ?
O38 Na3 Na6 O25 -140.7(3) 1_645 . . . ?
O18 Na3 Na6 O25 39.9(3) . . . . ?
Na4 Na3 Na6 O25 79.3(3) . . . . ?
W5 Na3 Na6 O25 13.1(2) . . . . ?
Na2 Na3 Na6 O25 -103.1(3) 1_645 . . . ?
O8W Na3 Na6 O12W 107.6(4) 1_645 . . . ?
O13W Na3 Na6 O12W -63.3(5) . . . . ?
O14W Na3 Na6 O12W -178.0(7) . . . . ?
O38 Na3 Na6 O12W 36.0(4) 1_645 . . . ?
O25 Na3 Na6 O12W 176.7(5) . . . . ?
O18 Na3 Na6 O12W -143.4(4) . . . . ?
Na4 Na3 Na6 O12W -104.0(4) . . . . ?
W5 Na3 Na6 O12W -170.2(4) . . . . ?
Na2 Na3 Na6 O12W 73.6(4) 1_645 . . . ?
O8W Na3 Na6 O11W -157.0(5) 1_645 . . . ?
O13W Na3 Na6 O11W 32.1(5) . . . . ?
O12W Na3 Na6 O11W 95.5(6) . . . . ?
O14W Na3 Na6 O11W -82.5(7) . . . . ?
O38 Na3 Na6 O11W 131.5(5) 1_645 . . . ?
O25 Na3 Na6 O11W -87.8(5) . . . . ?
O18 Na3 Na6 O11W -48.0(4) . . . . ?
Na4 Na3 Na6 O11W -8.5(5) . . . . ?
W5 Na3 Na6 O11W -74.7(4) . . . . ?
Na2 Na3 Na6 O11W 169.1(4) 1_645 . . . ?
O8W Na3 Na6 O10W -66.1(4) 1_645 . . . ?
O13W Na3 Na6 O10W 123.0(4) . . . . ?
O12W Na3 Na6 O10W -173.6(6) . . . . ?
O14W Na3 Na6 O10W 8.4(7) . . . . ?
O38 Na3 Na6 O10W -137.6(4) 1_645 . . . ?
O25 Na3 Na6 O10W 3.1(4) . . . . ?
O18 Na3 Na6 O10W 43.0(4) . . . . ?
Na4 Na3 Na6 O10W 82.4(5) . . . . ?
W5 Na3 Na6 O10W 16.2(4) . . . . ?
Na2 Na3 Na6 O10W -100.0(4) 1_645 . . . ?
O8W Na3 Na6 O23 121.5(4) 1_645 . . 1_655 ?
O13W Na3 Na6 O23 -49.4(5) . . . 1_655 ?
O12W Na3 Na6 O23 13.9(5) . . . 1_655 ?
O14W Na3 Na6 O23 -164.1(5) . . . 1_655 ?
O38 Na3 Na6 O23 49.9(5) 1_645 . . 1_655 ?
O25 Na3 Na6 O23 -169.4(5) . . . 1_655 ?
O18 Na3 Na6 O23 -129.5(4) . . . 1_655 ?
Na4 Na3 Na6 O23 -90.1(4) . . . 1_655 ?
W5 Na3 Na6 O23 -156.3(4) . . . 1_655 ?
Na2 Na3 Na6 O23 87.5(4) 1_645 . . 1_655 ?
O8W Na3 Na6 O36 20.0(2) 1_645 . . 1_655 ?
O13W Na3 Na6 O36 -150.9(3) . . . 1_655 ?
O12W Na3 Na6 O36 -87.6(4) . . . 1_655 ?
O14W Na3 Na6 O36 94.5(6) . . . 1_655 ?
O38 Na3 Na6 O36 -51.6(3) 1_645 . . 1_655 ?
O25 Na3 Na6 O36 89.2(3) . . . 1_655 ?
O18 Na3 Na6 O36 129.0(2) . . . 1_655 ?
Na4 Na3 Na6 O36 168.5(2) . . . 1_655 ?
W5 Na3 Na6 O36 102.26(18) . . . 1_655 ?
Na2 Na3 Na6 O36 -13.95(19) 1_645 . . 1_655 ?
O8W Na3 Na6 O32 36.0(3) 1_645 . . 1_655 ?
O13W Na3 Na6 O32 -134.9(3) . . . 1_655 ?
O12W Na3 Na6 O32 -71.6(5) . . . 1_655 ?
O14W Na3 Na6 O32 110.5(6) . . . 1_655 ?
O38 Na3 Na6 O32 -35.6(4) 1_645 . . 1_655 ?
O25 Na3 Na6 O32 105.2(4) . . . 1_655 ?
O18 Na3 Na6 O32 145.0(3) . . . 1_655 ?
Na4 Na3 Na6 O32 -175.5(3) . . . 1_655 ?
W5 Na3 Na6 O32 118.3(3) . . . 1_655 ?
Na2 Na3 Na6 O32 2.1(3) 1_645 . . 1_655 ?
O8W Na3 Na6 W9 77.6(4) 1_645 . . 1_655 ?
O13W Na3 Na6 W9 -93.3(4) . . . 1_655 ?
O12W Na3 Na6 W9 -29.9(5) . . . 1_655 ?
O14W Na3 Na6 W9 152.1(5) . . . 1_655 ?
O38 Na3 Na6 W9 6.1(5) 1_645 . . 1_655 ?
O25 Na3 Na6 W9 146.8(5) . . . 1_655 ?
O18 Na3 Na6 W9 -173.3(4) . . . 1_655 ?
Na4 Na3 Na6 W9 -133.9(3) . . . 1_655 ?
W5 Na3 Na6 W9 159.9(4) . . . 1_655 ?
Na2 Na3 Na6 W9 43.7(4) 1_645 . . 1_655 ?
O8W Na3 Na6 W13 19.9(2) 1_645 . . 1_655 ?
O13W Na3 Na6 W13 -151.0(3) . . . 1_655 ?
O12W Na3 Na6 W13 -87.7(4) . . . 1_655 ?
O14W Na3 Na6 W13 94.4(5) . . . 1_655 ?
O38 Na3 Na6 W13 -51.7(2) 1_645 . . 1_655 ?
O25 Na3 Na6 W13 89.1(3) . . . 1_655 ?
O18 Na3 Na6 W13 128.94(18) . . . 1_655 ?
Na4 Na3 Na6 W13 168.38(18) . . . 1_655 ?
W5 Na3 Na6 W13 102.18(12) . . . 1_655 ?
Na2 Na3 Na6 W13 -14.03(15) 1_645 . . 1_655 ?
O8W Na3 O18 W4 -107.6(5) 1_645 . . . ?
O13W Na3 O18 W4 62.9(5) . . . . ?
O12W Na3 O18 W4 154.7(5) . . . . ?
O14W Na3 O18 W4 -19.4(5) . . . . ?
O38 Na3 O18 W4 -2.1(11) 1_645 . . . ?
O25 Na3 O18 W4 -156.6(5) . . . . ?
Na4 Na3 O18 W4 24.0(4) . . . . ?
W5 Na3 O18 W4 -135.9(6) . . . . ?
Na2 Na3 O18 W4 -93.5(5) 1_645 . . . ?
Na6 Na3 O18 W4 176.2(5) . . . . ?
O8W Na3 O18 W5 28.3(3) 1_645 . . . ?
O13W Na3 O18 W5 -161.2(3) . . . . ?
O12W Na3 O18 W5 -69.4(3) . . . . ?
O14W Na3 O18 W5 116.5(3) . . . . ?
O38 Na3 O18 W5 133.8(7) 1_645 . . . ?
O25 Na3 O18 W5 -20.8(2) . . . . ?
Na4 Na3 O18 W5 159.9(3) . . . . ?
Na2 Na3 O18 W5 42.4(4) 1_645 . . . ?
Na6 Na3 O18 W5 -47.9(2) . . . . ?
O18W Na4 O24 W4 -168.4(4) . . . . ?
O13W Na4 O24 W4 -78.9(4) . . . . ?
O14W Na4 O24 W4 4.9(5) . . . . ?
O4W Na4 O24 W4 97.6(4) 2_557 . . . ?
O39 Na4 O24 W4 148.2(5) 1_645 . . . ?
Na3 Na4 O24 W4 -37.6(4) . . . . ?
Na1 Na4 O24 W4 113.6(3) 2_557 . . . ?
Na5 Na4 O24 W4 -171.6(5) . . . . ?
O18W Na4 O24 Na5 3.2(3) . . . . ?
O13W Na4 O24 Na5 92.7(3) . . . . ?
O14W Na4 O24 Na5 176.5(3) . . . . ?
O4W Na4 O24 Na5 -90.7(3) 2_557 . . . ?
O39 Na4 O24 Na5 -40.2(7) 1_645 . . . ?
Na3 Na4 O24 Na5 134.0(2) . . . . ?
Na1 Na4 O24 Na5 -74.8(3) 2_557 . . . ?
W4 Na4 O24 Na5 171.6(5) . . . . ?
O16W Na5 O24 W4 -81.2(6) . . . . ?
O18W Na5 O24 W4 165.6(6) . . . . ?
O15W Na5 O24 W4 0.3(8) . . . . ?
O17W Na5 O24 W4 -132.3(8) . . . . ?
O35W Na5 O24 W4 85.0(8) . . . . ?
Na4 Na5 O24 W4 168.8(7) . . . . ?
O16W Na5 O24 Na4 110.0(4) . . . . ?
O18W Na5 O24 Na4 -3.2(3) . . . . ?
O15W Na5 O24 Na4 -168.5(4) . . . . ?
O17W Na5 O24 Na4 58.9(8) . . . . ?
O35W Na5 O24 Na4 -83.9(6) . . . . ?
O12W Na6 O25 W5 -131.6(7) . . . . ?
O11W Na6 O25 W5 -40.4(8) . . . . ?
O10W Na6 O25 W5 52.8(8) . . . . ?
O23 Na6 O25 W5 -18(3) 1_655 . . . ?
O36 Na6 O25 W5 151.9(7) 1_655 . . . ?
O32 Na6 O25 W5 116.9(7) 1_655 . . . ?
W9 Na6 O25 W5 94.4(10) 1_655 . . . ?
W13 Na6 O25 W5 132.7(7) 1_655 . . . ?
Na3 Na6 O25 W5 -129.6(8) . . . . ?
O12W Na6 O25 Na3 -2.0(3) . . . . ?
O11W Na6 O25 Na3 89.3(5) . . . . ?
O10W Na6 O25 Na3 -177.5(3) . . . . ?
O23 Na6 O25 Na3 112(2) 1_655 . . . ?
O36 Na6 O25 Na3 -78.5(2) 1_655 . . . ?
O32 Na6 O25 Na3 -113.5(3) 1_655 . . . ?
W9 Na6 O25 Na3 -136.0(6) 1_655 . . . ?
W13 Na6 O25 Na3 -97.7(2) 1_655 . . . ?
O8W Na3 O25 W5 -105.1(3) 1_645 . . . ?
O13W Na3 O25 W5 75.0(4) . . . . ?
O12W Na3 O25 W5 156.4(4) . . . . ?
O14W Na3 O25 W5 -22.8(4) . . . . ?
O38 Na3 O25 W5 -143.7(4) 1_645 . . . ?
O18 Na3 O25 W5 24.2(2) . . . . ?
Na4 Na3 O25 W5 24.9(4) . . . . ?
Na2 Na3 O25 W5 -122.6(3) 1_645 . . . ?
Na6 Na3 O25 W5 154.4(5) . . . . ?
O8W Na3 O25 Na6 100.4(3) 1_645 . . . ?
O13W Na3 O25 Na6 -79.5(4) . . . . ?
O12W Na3 O25 Na6 2.0(3) . . . . ?
O14W Na3 O25 Na6 -177.3(3) . . . . ?
O38 Na3 O25 Na6 61.8(5) 1_645 . . . ?
O18 Na3 O25 Na6 -130.3(3) . . . . ?
Na4 Na3 O25 Na6 -129.5(3) . . . . ?
W5 Na3 O25 Na6 -154.4(5) . . . . ?
Na2 Na3 O25 Na6 82.9(3) 1_645 . . . ?
O8W Na2 O38 W11 178.8(4) . . . . ?
O9W Na2 O38 W11 131.1(8) . . . . ?
O5W Na2 O38 W11 -12.9(5) . . . . ?
O7W Na2 O38 W11 -93.4(4) . . . . ?
O6W Na2 O38 W11 64.8(4) . . . . ?
Na3 Na2 O38 W11 174.8(5) 1_465 . . . ?
O8W Na2 O38 Na3 4.0(2) . . . 1_465 ?
O9W Na2 O38 Na3 -43.7(9) . . . 1_465 ?
O5W Na2 O38 Na3 172.3(3) . . . 1_465 ?
O7W Na2 O38 Na3 91.8(3) . . . 1_465 ?
O6W Na2 O38 Na3 -110.1(3) . . . 1_465 ?
W11 Na2 O38 Na3 -174.8(5) . . . 1_465 ?
O52 As1 O40 W13 63.5(4) 2_567 . . . ?
O41 As1 O40 W13 178.7(3) . . . . ?
O42 As1 O40 W13 -58.8(4) . . . . ?
O52 As1 O40 W12 -178.7(3) 2_567 . . . ?
O41 As1 O40 W12 -63.5(4) . . . . ?
O42 As1 O40 W12 59.1(4) . . . . ?
O52 As1 O41 W11 178.9(3) 2_567 . . . ?
O40 As1 O41 W11 63.7(4) . . . . ?
O42 As1 O41 W11 -58.9(4) . . . . ?
O52 As1 O41 W14 -63.2(4) 2_567 . . 2_567 ?
O40 As1 O41 W14 -178.4(3) . . . 2_567 ?
O42 As1 O41 W14 59.0(4) . . . 2_567 ?
O52 As1 O42 Cu1 129.9(4) 2_567 . . 2_567 ?
O41 As1 O42 Cu1 10.1(4) . . . 2_567 ?
O40 As1 O42 Cu1 -110.2(4) . . . 2_567 ?
O52 As1 O42 Cu1 -8.5(5) 2_567 . . . ?
O41 As1 O42 Cu1 -128.3(4) . . . . ?
O40 As1 O42 Cu1 111.4(4) . . . . ?
O46 Cu1 O42 As1 -32.2(4) . . . . ?
O43 Cu1 O42 As1 161.9(16) 2_567 . . . ?
O42 Cu1 O42 As1 145.7(5) 2_567 . . . ?
O47 Cu1 O42 As1 55.9(4) 2_567 . . . ?
O48 Cu1 O42 As1 -130.6(4) . . . . ?
O46 Cu1 O42 Cu1 -177.9(3) . . . 2_567 ?
O43 Cu1 O42 Cu1 16.2(19) 2_567 . . 2_567 ?
O42 Cu1 O42 Cu1 0.0 2_567 . . 2_567 ?
O47 Cu1 O42 Cu1 -89.7(3) 2_567 . . 2_567 ?
O48 Cu1 O42 Cu1 83.7(3) . . . 2_567 ?
O45 Cu2 O44 W12 -5.4(6) . . . . ?
O47 Cu2 O44 W12 166.5(6) . . . . ?
O48 Cu2 O44 W12 93.5(16) . . . . ?
O1W Cu2 O44 W12 -95.7(6) . . . . ?
O44 Cu2 O45 W13 6.2(6) . . . . ?
O47 Cu2 O45 W13 -95.7(18) . . . . ?
O48 Cu2 O45 W13 -164.1(5) . . . . ?
O1W Cu2 O45 W13 99.4(6) . . . . ?
O43 Cu1 O46 W10 -128.5(6) 2_567 . . . ?
O42 Cu1 O46 W10 38(2) 2_567 . . . ?
O42 Cu1 O46 W10 53.5(6) . . . . ?
O47 Cu1 O46 W10 -31.0(6) 2_567 . . . ?
O48 Cu1 O46 W10 141.8(6) . . . . ?
O44 Cu2 O47 W15 121.3(5) . . . . ?
O45 Cu2 O47 W15 -136.8(16) . . . . ?
O48 Cu2 O47 W15 -68.1(5) . . . . ?
O1W Cu2 O47 W15 27.9(5) . . . . ?
O44 Cu2 O47 Cu1 -77.4(2) . . . 2_567 ?
O45 Cu2 O47 Cu1 24.5(18) . . . 2_567 ?
O48 Cu2 O47 Cu1 93.2(2) . . . 2_567 ?
O1W Cu2 O47 Cu1 -170.8(2) . . . 2_567 ?
O44 Cu2 O48 W14 141.1(13) . . . . ?
O45 Cu2 O48 W14 -120.0(5) . . . . ?
O47 Cu2 O48 W14 67.6(5) . . . . ?
O1W Cu2 O48 W14 -29.7(5) . . . . ?
O44 Cu2 O48 Cu1 -21.0(16) . . . . ?
O45 Cu2 O48 Cu1 77.9(2) . . . . ?
O47 Cu2 O48 Cu1 -94.4(2) . . . . ?
O1W Cu2 O48 Cu1 168.2(2) . . . . ?
O46 Cu1 O48 W14 111.2(4) . . . . ?
O43 Cu1 O48 W14 18.3(4) 2_567 . . . ?
O42 Cu1 O48 W14 -76.2(4) 2_567 . . . ?
O42 Cu1 O48 W14 -154.1(4) . . . . ?
O47 Cu1 O48 W14 -114.0(11) 2_567 . . . ?
O46 Cu1 O48 Cu2 -86.4(3) . . . . ?
O43 Cu1 O48 Cu2 -179.3(3) 2_567 . . . ?
O42 Cu1 O48 Cu2 86.2(2) 2_567 . . . ?
O42 Cu1 O48 Cu2 8.3(2) . . . . ?
O47 Cu1 O48 Cu2 48.4(13) 2_567 . . . ?
O4W Na1 O50 W6 -79.7(3) . . . 2_567 ?
O3W Na1 O50 W6 177.4(4) . . . 2_567 ?
O39 Na1 O50 W6 5.9(5) 2_467 . . 2_567 ?
O2W Na1 O50 W6 83.1(3) . . . 2_567 ?
O51 Na1 O50 W6 168.9(3) . . . 2_567 ?
O26 Na1 O50 W6 -5.0(2) 2_567 . . 2_567 ?
W14 Na1 O50 W6 164.4(4) . . . 2_567 ?
Na4 Na1 O50 W6 -47.1(3) 2_557 . . 2_567 ?
O4W Na1 O50 W14 115.8(3) . . . . ?
O3W Na1 O50 W14 13.0(5) . . . . ?
O39 Na1 O50 W14 -158.5(3) 2_467 . . . ?
O2W Na1 O50 W14 -81.4(3) . . . . ?
O51 Na1 O50 W14 4.4(2) . . . . ?
O26 Na1 O50 W14 -169.5(3) 2_567 . . . ?
W6 Na1 O50 W14 -164.4(4) 2_567 . . . ?
Na4 Na1 O50 W14 148.50(18) 2_557 . . . ?
O4W Na1 O51 W14 -89.3(4) . . . . ?
O3W Na1 O51 W14 179.9(4) . . . . ?
O39 Na1 O51 W14 144.0(6) 2_467 . . . ?
O2W Na1 O51 W14 75.7(3) . . . . ?
O26 Na1 O51 W14 0.2(4) 2_567 . . . ?
O50 Na1 O51 W14 -5.7(3) . . . . ?
W6 Na1 O51 W14 0.0(3) 2_567 . . . ?
Na4 Na1 O51 W14 -111.7(4) 2_557 . . . ?
O3W Na1 O4W Na4 -82.3(3) . . . 2_557 ?
O39 Na1 O4W Na4 -1.1(3) 2_467 . . 2_557 ?
O2W Na1 O4W Na4 70.8(10) . . . 2_557 ?
O51 Na1 O4W Na4 -162.9(3) . . . 2_557 ?
O26 Na1 O4W Na4 80.2(3) 2_567 . . 2_557 ?
O50 Na1 O4W Na4 137.0(3) . . . 2_557 ?
W6 Na1 O4W Na4 106.6(2) 2_567 . . 2_557 ?
W14 Na1 O4W Na4 169.57(19) . . . 2_557 ?
O9W Na2 O8W Na3 161.5(3) . . . 1_465 ?
O5W Na2 O8W Na3 -97.7(15) . . . 1_465 ?
O7W Na2 O8W Na3 -103.2(3) . . . 1_465 ?
O38 Na2 O8W Na3 -4.5(3) . . . 1_465 ?
O6W Na2 O8W Na3 73.1(4) . . . 1_465 ?
W11 Na2 O8W Na3 -4.0(3) . . . 1_465 ?
O25 Na6 O12W Na3 2.4(4) . . . . ?
O11W Na6 O12W Na3 -83.8(5) . . . . ?
O10W Na6 O12W Na3 18.9(17) . . . . ?
O23 Na6 O12W Na3 -170.3(3) 1_655 . . . ?
O36 Na6 O12W Na3 81.8(3) 1_655 . . . ?
O32 Na6 O12W Na3 128.5(3) 1_655 . . . ?
W9 Na6 O12W Na3 163.2(3) 1_655 . . . ?
W13 Na6 O12W Na3 97.8(3) 1_655 . . . ?
O8W Na3 O12W Na6 -69.4(4) 1_645 . . . ?
O13W Na3 O12W Na6 123.9(4) . . . . ?
O14W Na3 O12W Na6 173(2) . . . . ?
O38 Na3 O12W Na6 -147.9(4) 1_645 . . . ?
O25 Na3 O12W Na6 -2.0(3) . . . . ?
O18 Na3 O12W Na6 39.2(4) . . . . ?
Na4 Na3 O12W Na6 114.6(4) . . . . ?
W5 Na3 O12W Na6 8.8(4) . . . . ?
Na2 Na3 O12W Na6 -106.9(3) 1_645 . . . ?
O8W Na3 O13W Na4 80.3(13) 1_645 . . . ?
O12W Na3 O13W Na4 -170.0(3) . . . . ?
O14W Na3 O13W Na4 16.1(3) . . . . ?
O38 Na3 O13W Na4 103.9(3) 1_645 . . . ?
O25 Na3 O13W Na4 -99.9(4) . . . . ?
O18 Na3 O13W Na4 -59.5(3) . . . . ?
W5 Na3 O13W Na4 -70.4(3) . . . . ?
Na2 Na3 O13W Na4 102.5(3) 1_645 . . . ?
Na6 Na3 O13W Na4 -138.9(2) . . . . ?
O18W Na4 O13W Na3 165.6(3) . . . . ?
O14W Na4 O13W Na3 -16.2(3) . . . . ?
O4W Na4 O13W Na3 -61(3) 2_557 . . . ?
O39 Na4 O13W Na3 -115.5(3) 1_645 . . . ?
O24 Na4 O13W Na3 84.7(3) . . . . ?
Na1 Na4 O13W Na3 -111.6(3) 2_557 . . . ?
W4 Na4 O13W Na3 61.5(3) . . . . ?
Na5 Na4 O13W Na3 127.6(2) . . . . ?
O18W Na4 O14W Na3 29(2) . . . . ?
O13W Na4 O14W Na3 15.8(3) . . . . ?
O4W Na4 O14W Na3 -168.4(3) 2_557 . . . ?
O39 Na4 O14W Na3 109.5(3) 1_645 . . . ?
O24 Na4 O14W Na3 -87.0(3) . . . . ?
Na1 Na4 O14W Na3 152.0(2) 2_557 . . . ?
W4 Na4 O14W Na3 -85.0(2) . . . . ?
Na5 Na4 O14W Na3 -83.0(4) . . . . ?
O8W Na3 O14W Na4 176.8(3) 1_645 . . . ?
O13W Na3 O14W Na4 -15.9(3) . . . . ?
O12W Na3 O14W Na4 -66(2) . . . . ?
O38 Na3 O14W Na4 -104.7(3) 1_645 . . . ?
O25 Na3 O14W Na4 109.0(3) . . . . ?
O18 Na3 O14W Na4 69.9(2) . . . . ?
W5 Na3 O14W Na4 98.6(2) . . . . ?
Na2 Na3 O14W Na4 -145.4(2) 1_645 . . . ?
Na6 Na3 O14W Na4 105.5(5) . . . . ?
O16W Na5 O18W Na4 -74.1(5) . . . . ?
O15W Na5 O18W Na4 140.9(12) . . . . ?
O17W Na5 O18W Na4 -154.4(3) . . . . ?
O24 Na5 O18W Na4 3.4(3) . . . . ?
O35W Na5 O18W Na4 107.3(6) . . . . ?
O13W Na4 O18W Na5 -107.7(3) . . . . ?
O14W Na4 O18W Na5 -121(2) . . . . ?
O4W Na4 O18W Na5 76.7(3) 2_557 . . . ?
O39 Na4 O18W Na5 157.4(3) 1_645 . . . ?
O24 Na4 O18W Na5 -3.4(3) . . . . ?
Na3 Na4 O18W Na5 -95.1(3) . . . . ?
Na1 Na4 O18W Na5 115.4(3) 2_557 . . . ?
W4 Na4 O18W Na5 -8.1(3) . . . . ?
W3B O9 W1A O2A -105.1(5) . . . . ?
W5 O9 W1A O2A 124.9(7) . . . . ?
W3B O9 W1A O10 151.6(5) . . . . ?
W5 O9 W1A O10 21.6(7) . . . . ?
W3B O9 W1A O5A 65.0(9) . . . . ?
W5 O9 W1A O5A -65.0(12) . . . . ?
W3B O9 W1A O4A -8.0(5) . . . . ?
W5 O9 W1A O4A -137.9(7) . . . . ?
W3B O9 W1A O13 64.7(5) . . . . ?
W5 O9 W1A O13 -65.3(7) . . . . ?
W1B O10 W1A O2A 106.5(5) . . . . ?
W6 O10 W1A O2A -124.4(7) . . . . ?
W1B O10 W1A O9 -150.8(5) . . . . ?
W6 O10 W1A O9 -21.7(7) . . . . ?
W1B O10 W1A O5A 8.3(5) . . . . ?
W6 O10 W1A O5A 137.5(7) . . . . ?
W1B O10 W1A O4A -63.9(9) . . . . ?
W6 O10 W1A O4A 65.2(11) . . . . ?
W1B O10 W1A O13 -64.7(5) . . . . ?
W6 O10 W1A O13 64.4(7) . . . . ?
W2A O5A W1A O2A 174.7(4) . . . . ?
W2A O5A W1A O9 4.5(10) . . . . ?
W2A O5A W1A O10 -82.4(4) . . . . ?
W2A O5A W1A O4A 78.1(4) . . . . ?
W2A O5A W1A O13 4.8(3) . . . . ?
W3A O4A W1A O2A -176.2(4) . . . . ?
W3A O4A W1A O9 81.4(4) . . . . ?
W3A O4A W1A O10 -5.7(10) . . . . ?
W3A O4A W1A O5A -78.6(4) . . . . ?
W3A O4A W1A O13 -4.9(3) . . . . ?
W2B O13 W1A O2A -4.4(15) . . . . ?
W2A O13 W1A O2A -53.2(13) . . . . ?
W3A O13 W1A O2A 44.3(13) . . . . ?
W3B O13 W1A O2A 71.2(13) . . . . ?
W1B O13 W1A O2A -80.1(13) . . . . ?
W2B O13 W1A O9 -135.1(5) . . . . ?
W2A O13 W1A O9 176.1(3) . . . . ?
W3A O13 W1A O9 -86.3(3) . . . . ?
W3B O13 W1A O9 -59.4(5) . . . . ?
W1B O13 W1A O9 149.2(5) . . . . ?
W2B O13 W1A O10 134.7(5) . . . . ?
W2A O13 W1A O10 85.9(3) . . . . ?
W3A O13 W1A O10 -176.6(3) . . . . ?
W3B O13 W1A O10 -149.6(5) . . . . ?
W1B O13 W1A O10 59.0(5) . . . . ?
W2B O13 W1A O5A 45.0(5) . . . . ?
W2A O13 W1A O5A -3.7(3) . . . . ?
W3A O13 W1A O5A 93.8(3) . . . . ?
W3B O13 W1A O5A 120.7(5) . . . . ?
W1B O13 W1A O5A -30.7(4) . . . . ?
W2B O13 W1A O4A -45.0(5) . . . . ?
W2A O13 W1A O4A -93.8(3) . . . . ?
W3A O13 W1A O4A 3.7(2) . . . . ?
W3B O13 W1A O4A 30.7(4) . . . . ?
W1B O13 W1A O4A -120.7(5) . . . . ?
W7 O11 W2A O3A 124.7(7) . . . . ?
W1B O11 W2A O3A -107.5(5) . . . . ?
W7 O11 W2A O12 21.5(7) . . . . ?
W1B O11 W2A O12 149.4(4) . . . . ?
W7 O11 W2A O5A -137.8(7) . . . . ?
W1B O11 W2A O5A -10.0(4) . . . . ?
W7 O11 W2A O6A -60.1(12) . . . . ?
W1B O11 W2A O6A 67.8(9) . . . . ?
W7 O11 W2A O13 -64.5(7) . . . . ?
W1B O11 W2A O13 63.4(4) . . . . ?
W8 O12 W2A O3A -120.6(7) . . . . ?
W2B O12 W2A O3A 110.8(5) . . . . ?
W8 O12 W2A O11 -18.6(7) . . . . ?
W2B O12 W2A O11 -147.3(5) . . . . ?
W8 O12 W2A O5A 67.5(12) . . . . ?
W2B O12 W2A O5A -61.1(9) . . . . ?
W8 O12 W2A O6A 141.3(7) . . . . ?
W2B O12 W2A O6A 12.7(5) . . . . ?
W8 O12 W2A O13 68.2(7) . . . . ?
W2B O12 W2A O13 -60.5(4) . . . . ?
W1A O5A W2A O3A -176.2(4) . . . . ?
W1A O5A W2A O11 82.0(4) . . . . ?
W1A O5A W2A O12 -4.1(10) . . . . ?
W1A O5A W2A O6A -78.2(4) . . . . ?
W1A O5A W2A O13 -4.8(3) . . . . ?
W3A O6A W2A O3A 173.2(4) . . . . ?
W3A O6A W2A O11 -2.1(11) . . . . ?
W3A O6A W2A O12 -84.0(4) . . . . ?
W3A O6A W2A O5A 76.1(4) . . . . ?
W3A O6A W2A O13 2.5(3) . . . . ?
W2B O13 W2A O3A -73.4(15) . . . . ?
W3A O13 W2A O3A -49.7(15) . . . . ?
W1A O13 W2A O3A 47.3(15) . . . . ?
W3B O13 W2A O3A 2.0(17) . . . . ?
W1B O13 W2A O3A 72.7(15) . . . . ?
W2B O13 W2A O11 152.7(5) . . . . ?
W3A O13 W2A O11 176.4(3) . . . . ?
W1A O13 W2A O11 -86.6(3) . . . . ?
W3B O13 W2A O11 -131.9(5) . . . . ?
W1B O13 W2A O11 -61.2(4) . . . . ?
W2B O13 W2A O12 63.3(5) . . . . ?
W3A O13 W2A O12 87.0(3) . . . . ?
W1A O13 W2A O12 -176.0(3) . . . . ?
W3B O13 W2A O12 138.7(5) . . . . ?
W1B O13 W2A O12 -150.6(4) . . . . ?
W2B O13 W2A O5A -117.0(5) . . . . ?
W3A O13 W2A O5A -93.3(3) . . . . ?
W1A O13 W2A O5A 3.7(3) . . . . ?
W3B O13 W2A O5A -41.6(5) . . . . ?
W1B O13 W2A O5A 29.1(4) . . . . ?
W2B O13 W2A O6A -25.7(4) . . . . ?
W3A O13 W2A O6A -2.0(3) . . . . ?
W1A O13 W2A O6A 95.0(3) . . . . ?
W3B O13 W2A O6A 49.7(5) . . . . ?
W1B O13 W2A O6A 120.4(5) . . . . ?
W4 O8 W3A O1A -124.9(8) . . . . ?
W3B O8 W3A O1A 109.3(5) . . . . ?
W4 O8 W3A O7 -23.4(8) . . . . ?
W3B O8 W3A O7 -149.2(4) . . . . ?
W4 O8 W3A O4A 136.9(8) . . . . ?
W3B O8 W3A O4A 11.1(4) . . . . ?
W4 O8 W3A O6A 56.5(13) . . . . ?
W3B O8 W3A O6A -69.3(9) . . . . ?
W4 O8 W3A O13 63.2(8) . . . . ?
W3B O8 W3A O13 -62.6(4) . . . . ?
W9 O7 W3A O1A 124.5(7) . . . . ?
W2B O7 W3A O1A -110.7(5) . . . . ?
W9 O7 W3A O8 21.8(8) . . . . ?
W2B O7 W3A O8 146.6(5) . . . . ?
W9 O7 W3A O4A -64.1(12) . . . . ?
W2B O7 W3A O4A 60.7(9) . . . . ?
W9 O7 W3A O6A -138.1(8) . . . . ?
W2B O7 W3A O6A -13.3(5) . . . . ?
W9 O7 W3A O13 -64.7(7) . . . . ?
W2B O7 W3A O13 60.1(5) . . . . ?
W1A O4A W3A O1A 175.7(4) . . . . ?
W1A O4A W3A O8 -81.3(4) . . . . ?
W1A O4A W3A O7 4.2(10) . . . . ?
W1A O4A W3A O6A 78.5(4) . . . . ?
W1A O4A W3A O13 4.9(3) . . . . ?
W2A O6A W3A O1A -174.1(4) . . . . ?
W2A O6A W3A O8 4.5(11) . . . . ?
W2A O6A W3A O7 84.5(4) . . . . ?
W2A O6A W3A O4A -76.5(4) . . . . ?
W2A O6A W3A O13 -2.5(3) . . . . ?
W2B O13 W3A O1A 68.6(14) . . . . ?
W2A O13 W3A O1A 44.9(14) . . . . ?
W1A O13 W3A O1A -52.1(14) . . . . ?
W3B O13 W3A O1A -77.1(14) . . . . ?
W1B O13 W3A O1A -6.2(15) . . . . ?
W2B O13 W3A O8 -151.8(5) . . . . ?
W2A O13 W3A O8 -175.6(3) . . . . ?
W1A O13 W3A O8 87.5(3) . . . . ?
W3B O13 W3A O8 62.5(4) . . . . ?
W1B O13 W3A O8 133.4(5) . . . . ?
W2B O13 W3A O7 -63.3(5) . . . . ?
W2A O13 W3A O7 -87.1(3) . . . . ?
W1A O13 W3A O7 176.0(3) . . . . ?
W3B O13 W3A O7 151.0(4) . . . . ?
W1B O13 W3A O7 -138.1(5) . . . . ?
W2B O13 W3A O4A 116.9(5) . . . . ?
W2A O13 W3A O4A 93.1(3) . . . . ?
W1A O13 W3A O4A -3.8(2) . . . . ?
W3B O13 W3A O4A -28.8(4) . . . . ?
W1B O13 W3A O4A 42.1(5) . . . . ?
W2B O13 W3A O6A 25.7(5) . . . . ?
W2A O13 W3A O6A 2.0(3) . . . . ?
W1A O13 W3A O6A -95.0(3) . . . . ?
W3B O13 W3A O6A -120.0(5) . . . . ?
W1B O13 W3A O6A -49.1(5) . . . . ?
Na4 O24 W4 O29 -48.7(4) . . . . ?
Na5 O24 W4 O29 144.4(5) . . . . ?
Na4 O24 W4 O17 -140.1(4) . . . . ?
Na5 O24 W4 O17 53.0(6) . . . . ?
Na4 O24 W4 O18 47.1(4) . . . . ?
Na5 O24 W4 O18 -119.7(5) . . . . ?
Na4 O24 W4 O8 135.6(4) . . . . ?
Na5 O24 W4 O8 -31.2(6) . . . . ?
Na4 O24 W4 O16 55.8(16) . . . . ?
Na5 O24 W4 O16 -111.1(14) . . . . ?
Na5 O24 W4 Na4 -166.9(8) . . . . ?
W10 O29 W4 O24 -119.4(14) . . . . ?
W10 O29 W4 O17 -17.1(14) . . . . ?
W10 O29 W4 O18 144.3(14) . . . . ?
W10 O29 W4 O8 45(2) . . . . ?
W10 O29 W4 O16 70.9(14) . . . . ?
W10 O29 W4 Na4 -145.3(14) . . . . ?
W9 O17 W4 O24 -130.3(8) . . . . ?
W9 O17 W4 O29 129.5(9) . . . . ?
W9 O17 W4 O18 26.9(15) . . . . ?
W9 O17 W4 O8 -35.9(8) . . . . ?
W9 O17 W4 O16 46.8(9) . . . . ?
W9 O17 W4 Na4 -157.3(7) . . . . ?
W5 O18 W4 O24 -177.8(4) . . . . ?
Na3 O18 W4 O24 -48.3(5) . . . . ?
W5 O18 W4 O29 -77.1(4) . . . . ?
Na3 O18 W4 O29 52.3(5) . . . . ?
W5 O18 W4 O17 24.5(10) . . . . ?
Na3 O18 W4 O17 154.0(6) . . . . ?
W5 O18 W4 O8 86.7(4) . . . . ?
Na3 O18 W4 O8 -143.9(5) . . . . ?
W5 O18 W4 O16 3.9(3) . . . . ?
Na3 O18 W4 O16 133.3(5) . . . . ?
W5 O18 W4 Na4 -151.9(4) . . . . ?
Na3 O18 W4 Na4 -22.4(4) . . . . ?
W3A O8 W4 O24 127.1(8) . . . . ?
W3B O8 W4 O24 -125.3(6) . . . . ?
W3A O8 W4 O29 -37.6(16) . . . . ?
W3B O8 W4 O29 70.0(12) . . . . ?
W3A O8 W4 O17 25.4(8) . . . . ?
W3B O8 W4 O17 133.0(6) . . . . ?
W3A O8 W4 O18 -137.7(8) . . . . ?
W3B O8 W4 O18 -30.1(6) . . . . ?
W3A O8 W4 O16 -63.3(8) . . . . ?
W3B O8 W4 O16 44.3(6) . . . . ?
W3A O8 W4 Na4 154.0(7) . . . . ?
W3B O8 W4 Na4 -98.3(6) . . . . ?
W5 O16 W4 O24 -12.0(16) . . . . ?
W5 O16 W4 O29 94.0(3) . . . . ?
W5 O16 W4 O17 -176.5(3) . . . . ?
W5 O16 W4 O18 -3.1(2) . . . . ?
W5 O16 W4 O8 -93.1(3) . . . . ?
W5 O16 W4 Na4 33.3(4) . . . . ?
O18W Na4 W4 O24 11.8(4) . . . . ?
O13W Na4 W4 O24 105.9(5) . . . . ?
O14W Na4 W4 O24 -175.2(5) . . . . ?
O4W Na4 W4 O24 -79.3(4) 2_557 . . . ?
O39 Na4 W4 O24 -86.3(9) 1_645 . . . ?
Na3 Na4 W4 O24 141.9(4) . . . . ?
Na1 Na4 W4 O24 -79.8(4) 2_557 . . . ?
Na5 Na4 W4 O24 6.1(4) . . . . ?
O18W Na4 W4 O29 142.4(3) . . . . ?
O13W Na4 W4 O29 -123.5(3) . . . . ?
O14W Na4 W4 O29 -44.6(3) . . . . ?
O4W Na4 W4 O29 51.3(3) 2_557 . . . ?
O39 Na4 W4 O29 44.3(9) 1_645 . . . ?
O24 Na4 W4 O29 130.6(4) . . . . ?
Na3 Na4 W4 O29 -87.5(2) . . . . ?
Na1 Na4 W4 O29 50.8(2) 2_557 . . . ?
Na5 Na4 W4 O29 136.8(2) . . . . ?
O18W Na4 W4 O17 63.3(3) . . . . ?
O13W Na4 W4 O17 157.4(3) . . . . ?
O14W Na4 W4 O17 -123.6(3) . . . . ?
O4W Na4 W4 O17 -27.8(3) 2_557 . . . ?
O39 Na4 W4 O17 -34.8(9) 1_645 . . . ?
O24 Na4 W4 O17 51.5(5) . . . . ?
Na3 Na4 W4 O17 -166.6(2) . . . . ?
Na1 Na4 W4 O17 -28.3(3) 2_557 . . . ?
Na5 Na4 W4 O17 57.7(3) . . . . ?
O18W Na4 W4 O18 -118.1(3) . . . . ?
O13W Na4 W4 O18 -24.1(3) . . . . ?
O14W Na4 W4 O18 54.9(3) . . . . ?
O4W Na4 W4 O18 150.8(3) 2_557 . . . ?
O39 Na4 W4 O18 143.8(9) 1_645 . . . ?
O24 Na4 W4 O18 -129.9(4) . . . . ?
Na3 Na4 W4 O18 12.0(2) . . . . ?
Na1 Na4 W4 O18 150.3(3) 2_557 . . . ?
Na5 Na4 W4 O18 -123.8(2) . . . . ?
O18W Na4 W4 O8 -40.9(3) . . . . ?
O13W Na4 W4 O8 53.1(3) . . . . ?
O14W Na4 W4 O8 132.1(3) . . . . ?
O4W Na4 W4 O8 -132.0(3) 2_557 . . . ?
O39 Na4 W4 O8 -139.0(9) 1_645 . . . ?
O24 Na4 W4 O8 -52.7(5) . . . . ?
Na3 Na4 W4 O8 89.2(2) . . . . ?
Na1 Na4 W4 O8 -132.5(3) 2_557 . . . ?
Na5 Na4 W4 O8 -46.6(3) . . . . ?
O18W Na4 W4 O16 -155.0(3) . . . . ?
O13W Na4 W4 O16 -60.9(4) . . . . ?
O14W Na4 W4 O16 18.0(3) . . . . ?
O4W Na4 W4 O16 113.9(3) 2_557 . . . ?
O39 Na4 W4 O16 106.9(9) 1_645 . . . ?
O24 Na4 W4 O16 -166.8(5) . . . . ?
Na3 Na4 W4 O16 -24.9(3) . . . . ?
Na1 Na4 W4 O16 113.4(3) 2_557 . . . ?
Na5 Na4 W4 O16 -160.6(3) . . . . ?
Na6 O25 W5 O54 -167.8(7) . . . 2_567 ?
Na3 O25 W5 O54 63.9(3) . . . 2_567 ?
Na6 O25 W5 O19 -74.7(7) . . . . ?
Na3 O25 W5 O19 157.0(3) . . . . ?
Na6 O25 W5 O18 96.6(7) . . . . ?
Na3 O25 W5 O18 -31.6(3) . . . . ?
Na6 O25 W5 O9 8.9(7) . . . . ?
Na3 O25 W5 O9 -119.3(3) . . . . ?
Na6 O25 W5 O16 82.2(17) . . . . ?
Na3 O25 W5 O16 -46.1(17) . . . . ?
Na6 O25 W5 Na3 128.3(8) . . . . ?
W6 O19 W5 O25 133.9(9) . . . . ?
W6 O19 W5 O54 -125.6(9) . . . 2_567 ?
W6 O19 W5 O18 -19.0(15) . . . . ?
W6 O19 W5 O9 40.8(9) . . . . ?
W6 O19 W5 O16 -42.0(9) . . . . ?
W6 O19 W5 Na3 163.8(7) . . . . ?
W4 O18 W5 O25 178.8(4) . . . . ?
Na3 O18 W5 O25 28.7(3) . . . . ?
W4 O18 W5 O54 78.2(4) . . . 2_567 ?
Na3 O18 W5 O54 -71.9(2) . . . 2_567 ?
W4 O18 W5 O19 -27.9(10) . . . . ?
Na3 O18 W5 O19 -178.0(7) . . . . ?
W4 O18 W5 O9 -87.0(4) . . . . ?
Na3 O18 W5 O9 122.9(2) . . . . ?
W4 O18 W5 O16 -3.9(3) . . . . ?
Na3 O18 W5 O16 -154.0(3) . . . . ?
W4 O18 W5 Na3 150.1(4) . . . . ?
W1A O9 W5 O25 -124.6(7) . . . . ?
W3B O9 W5 O25 126.9(7) . . . . ?
W1A O9 W5 O54 42.9(15) . . . 2_567 ?
W3B O9 W5 O54 -65.6(13) . . . 2_567 ?
W1A O9 W5 O19 -23.7(7) . . . . ?
W3B O9 W5 O19 -132.2(7) . . . . ?
W1A O9 W5 O18 139.7(7) . . . . ?
W3B O9 W5 O18 31.2(7) . . . . ?
W1A O9 W5 O16 65.5(7) . . . . ?
W3B O9 W5 O16 -43.0(7) . . . . ?
W1A O9 W5 Na3 -170.8(6) . . . . ?
W3B O9 W5 Na3 80.7(7) . . . . ?
W4 O16 W5 O25 18.0(17) . . . . ?
W4 O16 W5 O54 -93.4(3) . . . 2_567 ?
W4 O16 W5 O19 175.3(3) . . . . ?
W4 O16 W5 O18 3.1(2) . . . . ?
W4 O16 W5 O9 92.3(3) . . . . ?
W4 O16 W5 Na3 -22.6(3) . . . . ?
O8W Na3 W5 O25 67.0(4) 1_645 . . . ?
O13W Na3 W5 O25 -120.0(4) . . . . ?
O12W Na3 W5 O25 -22.5(4) . . . . ?
O14W Na3 W5 O25 159.7(4) . . . . ?
O38 Na3 W5 O25 74.3(6) 1_645 . . . ?
O18 Na3 W5 O25 -140.6(4) . . . . ?
Na4 Na3 W5 O25 -158.9(3) . . . . ?
Na2 Na3 W5 O25 66.1(3) 1_645 . . . ?
Na6 Na3 W5 O25 -16.8(3) . . . . ?
O8W Na3 W5 O54 -48.2(3) 1_645 . . 2_567 ?
O13W Na3 W5 O54 124.7(3) . . . 2_567 ?
O12W Na3 W5 O54 -137.7(3) . . . 2_567 ?
O14W Na3 W5 O54 44.4(3) . . . 2_567 ?
O38 Na3 W5 O54 -40.9(6) 1_645 . . 2_567 ?
O25 Na3 W5 O54 -115.2(4) . . . 2_567 ?
O18 Na3 W5 O54 104.2(3) . . . 2_567 ?
Na4 Na3 W5 O54 85.9(2) . . . 2_567 ?
Na2 Na3 W5 O54 -49.2(2) 1_645 . . 2_567 ?
Na6 Na3 W5 O54 -132.0(2) . . . 2_567 ?
O8W Na3 W5 O19 26.5(4) 1_645 . . . ?
O13W Na3 W5 O19 -160.6(4) . . . . ?
O12W Na3 W5 O19 -63.0(4) . . . . ?
O14W Na3 W5 O19 119.1(4) . . . . ?
O38 Na3 W5 O19 33.8(7) 1_645 . . . ?
O25 Na3 W5 O19 -40.5(5) . . . . ?
O18 Na3 W5 O19 178.9(4) . . . . ?
Na4 Na3 W5 O19 160.6(3) . . . . ?
Na2 Na3 W5 O19 25.5(4) 1_645 . . . ?
Na6 Na3 W5 O19 -57.3(4) . . . . ?
O8W Na3 W5 O18 -152.4(3) 1_645 . . . ?
O13W Na3 W5 O18 20.6(3) . . . . ?
O12W Na3 W5 O18 118.1(3) . . . . ?
O14W Na3 W5 O18 -59.8(3) . . . . ?
O38 Na3 W5 O18 -145.1(6) 1_645 . . . ?
O25 Na3 W5 O18 140.6(4) . . . . ?
Na4 Na3 W5 O18 -18.3(2) . . . . ?
Na2 Na3 W5 O18 -153.3(3) 1_645 . . . ?
Na6 Na3 W5 O18 123.8(3) . . . . ?
O8W Na3 W5 O9 140.1(3) 1_645 . . . ?
O13W Na3 W5 O9 -46.9(3) . . . . ?
O12W Na3 W5 O9 50.7(3) . . . . ?
O14W Na3 W5 O9 -127.2(3) . . . . ?
O38 Na3 W5 O9 147.4(5) 1_645 . . . ?
O25 Na3 W5 O9 73.1(4) . . . . ?
O18 Na3 W5 O9 -67.5(3) . . . . ?
Na4 Na3 W5 O9 -85.7(2) . . . . ?
Na2 Na3 W5 O9 139.2(2) 1_645 . . . ?
Na6 Na3 W5 O9 56.3(2) . . . . ?
O8W Na3 W5 O16 -122.0(3) 1_645 . . . ?
O13W Na3 W5 O16 51.0(3) . . . . ?
O12W Na3 W5 O16 148.6(3) . . . . ?
O14W Na3 W5 O16 -29.3(3) . . . . ?
O38 Na3 W5 O16 -114.7(6) 1_645 . . . ?
O25 Na3 W5 O16 171.0(4) . . . . ?
O18 Na3 W5 O16 30.4(3) . . . . ?
Na4 Na3 W5 O16 12.2(2) . . . . ?
Na2 Na3 W5 O16 -122.9(2) 1_645 . . . ?
Na6 Na3 W5 O16 154.2(2) . . . . ?
Na1 O26 W6 O50 7.5(3) 2_567 . . 2_567 ?
Na1 O26 W6 O19 -84.9(3) 2_567 . . . ?
Na1 O26 W6 O20 103.4(3) 2_567 . . . ?
Na1 O26 W6 O10 -168.8(3) 2_567 . . . ?
Na1 O26 W6 O14 112.5(18) 2_567 . . . ?
W5 O19 W6 O26 -135.1(9) . . . . ?
W5 O19 W6 O50 126.2(9) . . . 2_567 ?
W5 O19 W6 O20 20.6(15) . . . . ?
W5 O19 W6 O10 -40.9(9) . . . . ?
W5 O19 W6 O14 42.4(9) . . . . ?
W5 O19 W6 Na1 180.0(9) . . . 2_567 ?
W7 O20 W6 O26 -177.6(4) . . . . ?
W7 O20 W6 O50 -78.3(4) . . . 2_567 ?
W7 O20 W6 O19 26.6(10) . . . . ?
W7 O20 W6 O10 87.5(4) . . . . ?
W7 O20 W6 O14 3.8(3) . . . . ?
W7 O20 W6 Na1 -132.1(3) . . . 2_567 ?
W1A O10 W6 O26 123.9(7) . . . . ?
W1B O10 W6 O26 -128.1(7) . . . . ?
W1A O10 W6 O50 -41.1(15) . . . 2_567 ?
W1B O10 W6 O50 66.8(14) . . . 2_567 ?
W1A O10 W6 O19 24.0(7) . . . . ?
W1B O10 W6 O19 131.9(7) . . . . ?
W1A O10 W6 O20 -138.3(7) . . . . ?
W1B O10 W6 O20 -30.3(7) . . . . ?
W1A O10 W6 O14 -64.4(7) . . . . ?
W1B O10 W6 O14 43.5(7) . . . . ?
W1A O10 W6 Na1 111.8(7) . . . 2_567 ?
W1B O10 W6 Na1 -140.2(6) . . . 2_567 ?
W7 O14 W6 O26 -12(2) . . . . ?
W7 O14 W6 O50 93.6(3) . . . 2_567 ?
W7 O14 W6 O19 -175.3(3) . . . . ?
W7 O14 W6 O20 -3.1(2) . . . . ?
W7 O14 W6 O10 -92.0(3) . . . . ?
W7 O14 W6 Na1 91.6(3) . . . 2_567 ?
W11 O30 W7 O27 119.2(12) . . . . ?
W11 O30 W7 O21 18.2(12) . . . . ?
W11 O30 W7 O20 -143.7(12) . . . . ?
W11 O30 W7 O11 -49.8(19) . . . . ?
W11 O30 W7 O14 -70.5(12) . . . . ?
W8 O21 W7 O27 131.5(9) . . . . ?
W8 O21 W7 O30 -128.6(9) . . . . ?
W8 O21 W7 O20 -22.8(15) . . . . ?
W8 O21 W7 O11 37.7(9) . . . . ?
W8 O21 W7 O14 -45.2(9) . . . . ?
W6 O20 W7 O27 178.1(4) . . . . ?
W6 O20 W7 O30 77.9(4) . . . . ?
W6 O20 W7 O21 -27.2(10) . . . . ?
W6 O20 W7 O11 -87.3(4) . . . . ?
W6 O20 W7 O14 -3.9(3) . . . . ?
W2A O11 W7 O27 -124.9(7) . . . . ?
W1B O11 W7 O27 126.4(7) . . . . ?
W2A O11 W7 O30 44.3(15) . . . . ?
W1B O11 W7 O30 -64.4(13) . . . . ?
W2A O11 W7 O21 -24.6(7) . . . . ?
W1B O11 W7 O21 -133.2(7) . . . . ?
W2A O11 W7 O20 139.1(7) . . . . ?
W1B O11 W7 O20 30.4(6) . . . . ?
W2A O11 W7 O14 65.0(7) . . . . ?
W1B O11 W7 O14 -43.7(6) . . . . ?
W6 O14 W7 O27 14.3(17) . . . . ?
W6 O14 W7 O30 -93.5(3) . . . . ?
W6 O14 W7 O21 175.7(3) . . . . ?
W6 O14 W7 O20 3.0(2) . . . . ?
W6 O14 W7 O11 91.7(3) . . . . ?
W12 O31 W8 O28 -121.1(13) . . . . ?
W12 O31 W8 O21 -18.2(13) . . . . ?
W12 O31 W8 O22 140.4(13) . . . . ?
W12 O31 W8 O12 48.0(19) . . . . ?
W12 O31 W8 O15 68.4(13) . . . . ?
W7 O21 W8 O28 -131.0(9) . . . . ?
W7 O21 W8 O31 129.1(9) . . . . ?
W7 O21 W8 O22 27.2(14) . . . . ?
W7 O21 W8 O12 -36.5(9) . . . . ?
W7 O21 W8 O15 46.2(9) . . . . ?
W9 O22 W8 O28 -179.3(4) . . . . ?
W9 O22 W8 O31 -79.0(4) . . . . ?
W9 O22 W8 O21 22.2(10) . . . . ?
W9 O22 W8 O12 85.4(4) . . . . ?
W9 O22 W8 O15 2.2(3) . . . . ?
W2A O12 W8 O28 122.7(7) . . . . ?
W2B O12 W8 O28 -130.7(7) . . . . ?
W2A O12 W8 O31 -46.5(15) . . . . ?
W2B O12 W8 O31 60.1(13) . . . . ?
W2A O12 W8 O21 20.5(7) . . . . ?
W2B O12 W8 O21 127.0(7) . . . . ?
W2A O12 W8 O22 -140.0(7) . . . . ?
W2B O12 W8 O22 -33.4(7) . . . . ?
W2A O12 W8 O15 -66.9(7) . . . . ?
W2B O12 W8 O15 39.7(7) . . . . ?
W9 O15 W8 O28 -10.8(19) . . . . ?
W9 O15 W8 O31 95.2(3) . . . . ?
W9 O15 W8 O21 -174.3(3) . . . . ?
W9 O15 W8 O22 -1.7(2) . . . . ?
W9 O15 W8 O12 -90.2(3) . . . . ?
Na6 O23 W9 O32 16.7(3) 1_455 . . . ?
Na6 O23 W9 O17 109.4(3) 1_455 . . . ?
Na6 O23 W9 O7 -164.4(3) 1_455 . . . ?
Na6 O23 W9 O22 -76.2(3) 1_455 . . . ?
Na6 O23 W9 O15 -66.3(17) 1_455 . . . ?
W13 O32 W9 O23 114.5(14) . . . . ?
Na6 O32 W9 O23 -14.6(3) 1_455 . . . ?
W13 O32 W9 O17 11.8(15) . . . . ?
Na6 O32 W9 O17 -117.3(3) 1_455 . . . ?
W13 O32 W9 O7 -61.6(19) . . . . ?
Na6 O32 W9 O7 169.3(9) 1_455 . . . ?
W13 O32 W9 O22 -147.2(14) . . . . ?
Na6 O32 W9 O22 83.8(3) 1_455 . . . ?
W13 O32 W9 O15 -75.9(14) . . . . ?
Na6 O32 W9 O15 155.0(3) 1_455 . . . ?
W13 O32 W9 Na6 129.1(15) . . . 1_455 ?
W4 O17 W9 O23 132.4(8) . . . . ?
W4 O17 W9 O32 -128.9(9) . . . . ?
W4 O17 W9 O7 35.8(8) . . . . ?
W4 O17 W9 O22 -32.2(14) . . . . ?
W4 O17 W9 O15 -48.3(9) . . . . ?
W4 O17 W9 Na6 179.4(8) . . . 1_455 ?
W3A O7 W9 O23 -125.5(7) . . . . ?
W2B O7 W9 O23 132.7(7) . . . . ?
W3A O7 W9 O32 50.6(14) . . . . ?
W2B O7 W9 O32 -51.2(13) . . . . ?
W3A O7 W9 O17 -23.6(7) . . . . ?
W2B O7 W9 O17 -125.4(7) . . . . ?
W3A O7 W9 O22 136.8(8) . . . . ?
W2B O7 W9 O22 35.0(7) . . . . ?
W3A O7 W9 O15 64.8(7) . . . . ?
W2B O7 W9 O15 -37.0(7) . . . . ?
W3A O7 W9 Na6 -143.2(6) . . . 1_455 ?
W2B O7 W9 Na6 114.9(7) . . . 1_455 ?
W8 O22 W9 O23 176.0(4) . . . . ?
W8 O22 W9 O32 77.3(4) . . . . ?
W8 O22 W9 O17 -19.2(9) . . . . ?
W8 O22 W9 O7 -86.8(4) . . . . ?
W8 O22 W9 O15 -2.2(3) . . . . ?
W8 O22 W9 Na6 131.8(4) . . . 1_455 ?
W8 O15 W9 O23 -8.6(17) . . . . ?
W8 O15 W9 O32 -93.2(3) . . . . ?
W8 O15 W9 O17 175.6(3) . . . . ?
W8 O15 W9 O7 90.7(3) . . . . ?
W8 O15 W9 O22 1.7(2) . . . . ?
W8 O15 W9 Na6 -66.7(3) . . . 1_455 ?
Cu1 O46 W10 O37 152.5(6) . . . . ?
Cu1 O46 W10 O33 -103.9(6) . . . . ?
Cu1 O46 W10 O55 53.2(6) . . . 2_567 ?
Cu1 O46 W10 O29 -16.0(14) . . . . ?
Cu1 O46 W10 O52 -19.5(6) . . . 2_567 ?
W13 O33 W10 O37 122.2(7) . . . . ?
W13 O33 W10 O46 20.6(7) . . . . ?
W13 O33 W10 O55 -78.2(10) . . . 2_567 ?
W13 O33 W10 O29 -144.5(7) . . . . ?
W13 O33 W10 O52 -63.6(7) . . . 2_567 ?
W4 O29 W10 O37 118.2(14) . . . . ?
W4 O29 W10 O46 -73.2(19) . . . . ?
W4 O29 W10 O33 15.5(14) . . . . ?
W4 O29 W10 O55 -143.2(14) . . . 2_567 ?
W4 O29 W10 O52 -69.6(14) . . . 2_567 ?
Na2 O38 W11 O43 59.1(4) . . . . ?
Na3 O38 W11 O43 -128.5(5) 1_465 . . . ?
Na2 O38 W11 O34 152.9(4) . . . . ?
Na3 O38 W11 O34 -34.7(5) 1_465 . . . ?
Na2 O38 W11 O49 -35.3(4) . . . 2_567 ?
Na3 O38 W11 O49 137.1(5) 1_465 . . 2_567 ?
Na2 O38 W11 O30 -121.1(4) . . . . ?
Na3 O38 W11 O30 51.3(5) 1_465 . . . ?
Na2 O38 W11 O41 -66.2(17) . . . . ?
Na3 O38 W11 O41 106.2(15) 1_465 . . . ?
Na3 O38 W11 Na2 172.4(8) 1_465 . . . ?
Cu1 O43 W11 O38 -148.0(6) 2_567 . . . ?
Cu1 O43 W11 O34 109.0(7) 2_567 . . . ?
Cu1 O43 W11 O49 -47.0(7) 2_567 . . 2_567 ?
Cu1 O43 W11 O30 32.5(14) 2_567 . . . ?
Cu1 O43 W11 O41 24.6(6) 2_567 . . . ?
Cu1 O43 W11 Na2 -121.1(6) 2_567 . . . ?
W12 O34 W11 O38 -118.5(7) . . . . ?
W12 O34 W11 O43 -16.7(7) . . . . ?
W12 O34 W11 O49 81.4(9) . . . 2_567 ?
W12 O34 W11 O30 147.7(7) . . . . ?
W12 O34 W11 O41 67.2(7) . . . . ?
W12 O34 W11 Na2 -100.4(6) . . . . ?
W7 O30 W11 O38 -119.3(12) . . . . ?
W7 O30 W11 O43 60.3(18) . . . . ?
W7 O30 W11 O34 -17.1(12) . . . . ?
W7 O30 W11 O49 140.8(12) . . . 2_567 ?
W7 O30 W11 O41 68.2(12) . . . . ?
W7 O30 W11 Na2 -147.8(12) . . . . ?
As1 O41 W11 O38 171.0(14) . . . . ?
W14 O41 W11 O38 39.5(17) 2_567 . . . ?
As1 O41 W11 O43 44.6(4) . . . . ?
W14 O41 W11 O43 -86.9(2) 2_567 . . . ?
As1 O41 W11 O34 -47.2(4) . . . . ?
W14 O41 W11 O34 -178.7(2) 2_567 . . . ?
As1 O41 W11 O49 138.9(4) . . . 2_567 ?
W14 O41 W11 O49 7.4(2) 2_567 . . 2_567 ?
As1 O41 W11 O30 -133.2(4) . . . . ?
W14 O41 W11 O30 95.3(2) 2_567 . . . ?
As1 O41 W11 Na2 116.5(3) . . . . ?
W14 O41 W11 Na2 -15.0(4) 2_567 . . . ?
O8W Na2 W11 O38 -1.2(4) . . . . ?
O9W Na2 W11 O38 -121.5(9) . . . . ?
O5W Na2 W11 O38 167.0(5) . . . . ?
O7W Na2 W11 O38 90.0(5) . . . . ?
O6W Na2 W11 O38 -110.9(5) . . . . ?
Na3 Na2 W11 O38 -3.9(4) 1_465 . . . ?
O8W Na2 W11 O43 -123.5(3) . . . . ?
O9W Na2 W11 O43 116.2(8) . . . . ?
O5W Na2 W11 O43 44.7(3) . . . . ?
O7W Na2 W11 O43 -32.3(3) . . . . ?
O38 Na2 W11 O43 -122.3(4) . . . . ?
O6W Na2 W11 O43 126.8(3) . . . . ?
Na3 Na2 W11 O43 -126.2(2) 1_465 . . . ?
O8W Na2 W11 O34 -36.6(3) . . . . ?
O9W Na2 W11 O34 -156.8(8) . . . . ?
O5W Na2 W11 O34 131.7(3) . . . . ?
O7W Na2 W11 O34 54.6(3) . . . . ?
O38 Na2 W11 O34 -35.4(5) . . . . ?
O6W Na2 W11 O34 -146.3(3) . . . . ?
Na3 Na2 W11 O34 -39.3(3) 1_465 . . . ?
O8W Na2 W11 O49 142.7(3) . . . 2_567 ?
O9W Na2 W11 O49 22.4(8) . . . 2_567 ?
O5W Na2 W11 O49 -49.1(3) . . . 2_567 ?
O7W Na2 W11 O49 -126.1(3) . . . 2_567 ?
O38 Na2 W11 O49 143.9(4) . . . 2_567 ?
O6W Na2 W11 O49 33.0(3) . . . 2_567 ?
Na3 Na2 W11 O49 139.9(2) 1_465 . . 2_567 ?
O8W Na2 W11 O30 64.0(3) . . . . ?
O9W Na2 W11 O30 -56.3(8) . . . . ?
O5W Na2 W11 O30 -127.8(3) . . . . ?
O7W Na2 W11 O30 155.2(3) . . . . ?
O38 Na2 W11 O30 65.2(4) . . . . ?
O6W Na2 W11 O30 -45.7(3) . . . . ?
Na3 Na2 W11 O30 61.3(2) 1_465 . . . ?
O8W Na2 W11 O41 164.7(3) . . . . ?
O9W Na2 W11 O41 44.4(9) . . . . ?
O5W Na2 W11 O41 -27.1(3) . . . . ?
O7W Na2 W11 O41 -104.1(3) . . . . ?
O38 Na2 W11 O41 165.9(5) . . . . ?
O6W Na2 W11 O41 55.0(3) . . . . ?
Na3 Na2 W11 O41 162.0(3) 1_465 . . . ?
Na1 O39 W12 O44 -46.8(5) 2_467 . . . ?
Na4 O39 W12 O44 122.0(5) 1_465 . . . ?
Na1 O39 W12 O34 -145.8(4) 2_467 . . . ?
Na4 O39 W12 O34 23.0(5) 1_465 . . . ?
Na1 O39 W12 O35 46.0(4) 2_467 . . . ?
Na4 O39 W12 O35 -145.2(4) 1_465 . . . ?
Na1 O39 W12 O31 128.0(4) 2_467 . . . ?
Na4 O39 W12 O31 -63.2(5) 1_465 . . . ?
Na1 O39 W12 O40 83(2) 2_467 . . . ?
Na4 O39 W12 O40 -108.0(19) 1_465 . . . ?
Cu2 O44 W12 O39 133.7(6) . . . . ?
Cu2 O44 W12 O34 -122.7(6) . . . . ?
Cu2 O44 W12 O35 31.3(6) . . . . ?
Cu2 O44 W12 O31 -28.5(13) . . . . ?
Cu2 O44 W12 O40 -40.6(6) . . . . ?
W11 O34 W12 O39 119.2(7) . . . . ?
W11 O34 W12 O44 15.9(7) . . . . ?
W11 O34 W12 O35 -87.3(9) . . . . ?
W11 O34 W12 O31 -146.9(7) . . . . ?
W11 O34 W12 O40 -66.4(7) . . . . ?
W13 O35 W12 O39 -169.8(3) . . . . ?
W13 O35 W12 O44 -67.8(4) . . . . ?
W13 O35 W12 O34 36.8(7) . . . . ?
W13 O35 W12 O31 97.2(4) . . . . ?
W13 O35 W12 O40 14.9(3) . . . . ?
W8 O31 W12 O39 117.7(13) . . . . ?
W8 O31 W12 O44 -79.8(16) . . . . ?
W8 O31 W12 O34 16.1(13) . . . . ?
W8 O31 W12 O35 -140.7(13) . . . . ?
W8 O31 W12 O40 -67.6(13) . . . . ?
As1 O40 W12 O39 179(19) . . . . ?
W13 O40 W12 O39 -49(2) . . . . ?
As1 O40 W12 O44 -50.6(4) . . . . ?
W13 O40 W12 O44 81.9(2) . . . . ?
As1 O40 W12 O34 46.6(4) . . . . ?
W13 O40 W12 O34 179.1(2) . . . . ?
As1 O40 W12 O35 -143.1(4) . . . . ?
W13 O40 W12 O35 -10.6(2) . . . . ?
As1 O40 W12 O31 133.0(4) . . . . ?
W13 O40 W12 O31 -94.5(2) . . . . ?
Na6 O36 W13 O45 160.6(3) 1_455 . . . ?
Na6 O36 W13 O35 66.4(3) 1_455 . . . ?
Na6 O36 W13 O33 -102.8(3) 1_455 . . . ?
Na6 O36 W13 O32 -17.5(3) 1_455 . . . ?
Na6 O36 W13 O40 22.6(18) 1_455 . . . ?
Cu2 O45 W13 O36 -134.2(5) . . . . ?
Cu2 O45 W13 O35 -33.0(6) . . . . ?
Cu2 O45 W13 O33 122.1(5) . . . . ?
Cu2 O45 W13 O32 38.5(13) . . . . ?
Cu2 O45 W13 O40 39.9(5) . . . . ?
Cu2 O45 W13 Na6 -111.4(5) . . . 1_455 ?
W12 O35 W13 O36 171.4(4) . . . . ?
W12 O35 W13 O45 69.4(4) . . . . ?
W12 O35 W13 O33 -33.6(8) . . . . ?
W12 O35 W13 O32 -96.8(4) . . . . ?
W12 O35 W13 O40 -15.0(3) . . . . ?
W12 O35 W13 Na6 -147.6(3) . . . 1_455 ?
W10 O33 W13 O36 -124.5(7) . . . . ?
W10 O33 W13 O45 -21.9(8) . . . . ?
W10 O33 W13 O35 80.6(10) . . . . ?
W10 O33 W13 O32 143.6(8) . . . . ?
W10 O33 W13 O40 62.8(7) . . . . ?
W10 O33 W13 Na6 -171.1(7) . . . 1_455 ?
W9 O32 W13 O36 -112.6(15) . . . . ?
Na6 O32 W13 O36 16.1(3) 1_455 . . . ?
W9 O32 W13 O45 74.6(19) . . . . ?
Na6 O32 W13 O45 -156.7(9) 1_455 . . . ?
W9 O32 W13 O35 147.1(15) . . . . ?
Na6 O32 W13 O35 -84.2(3) 1_455 . . . ?
W9 O32 W13 O33 -10.2(14) . . . . ?
Na6 O32 W13 O33 118.5(3) 1_455 . . . ?
W9 O32 W13 O40 73.1(14) . . . . ?
Na6 O32 W13 O40 -158.1(2) 1_455 . . . ?
W9 O32 W13 Na6 -128.7(15) . . . 1_455 ?
As1 O40 W13 O36 -172.3(15) . . . . ?
W12 O40 W13 O36 56.0(17) . . . . ?
As1 O40 W13 O45 48.9(4) . . . . ?
W12 O40 W13 O45 -82.8(2) . . . . ?
As1 O40 W13 O35 142.4(4) . . . . ?
W12 O40 W13 O35 10.7(2) . . . . ?
As1 O40 W13 O33 -45.6(4) . . . . ?
W12 O40 W13 O33 -177.3(2) . . . . ?
As1 O40 W13 O32 -131.5(4) . . . . ?
W12 O40 W13 O32 96.8(2) . . . . ?
As1 O40 W13 Na6 -152.4(3) . . . 1_455 ?
W12 O40 W13 Na6 75.9(2) . . . 1_455 ?
Na1 O51 W14 O48 -171.1(3) . . . . ?
Na1 O51 W14 O56 -77.0(3) . . . . ?
Na1 O51 W14 O49 91.9(3) . . . . ?
Na1 O51 W14 O50 7.1(3) . . . . ?
Na1 O51 W14 O41 49.7(16) . . . 2_567 ?
Cu2 O48 W14 O51 62.2(5) . . . . ?
Cu1 O48 W14 O51 -141.9(4) . . . . ?
Cu2 O48 W14 O56 -40.5(5) . . . . ?
Cu1 O48 W14 O56 115.4(4) . . . . ?
Cu2 O48 W14 O49 164.7(4) . . . . ?
Cu1 O48 W14 O49 -39.4(4) . . . . ?
Cu2 O48 W14 O50 -109.8(10) . . . . ?
Cu1 O48 W14 O50 46.1(12) . . . . ?
Cu2 O48 W14 O41 -124.1(4) . . . 2_567 ?
Cu1 O48 W14 O41 31.8(4) . . . 2_567 ?
Cu2 O48 W14 Na1 53.5(6) . . . . ?
Cu1 O48 W14 Na1 -150.6(2) . . . . ?
W15 O56 W14 O51 -115.4(6) . . . . ?
W15 O56 W14 O48 -13.4(6) . . . . ?
W15 O56 W14 O49 90.0(8) . . . . ?
W15 O56 W14 O50 153.8(6) . . . . ?
W15 O56 W14 O41 72.4(6) . . . 2_567 ?
W15 O56 W14 Na1 -153.3(6) . . . . ?
W11 O49 W14 O51 176.4(4) 2_567 . . . ?
W11 O49 W14 O48 73.8(4) 2_567 . . . ?
W11 O49 W14 O56 -28.9(8) 2_567 . . . ?
W11 O49 W14 O50 -92.5(4) 2_567 . . . ?
W11 O49 W14 O41 -10.4(3) 2_567 . . 2_567 ?
W11 O49 W14 Na1 -143.9(3) 2_567 . . . ?
W6 O50 W14 O51 -120.6(13) 2_567 . . . ?
Na1 O50 W14 O51 -5.5(3) . . . . ?
W6 O50 W14 O48 51.6(19) 2_567 . . . ?
Na1 O50 W14 O48 166.6(10) . . . . ?
W6 O50 W14 O56 -18.5(12) 2_567 . . . ?
Na1 O50 W14 O56 96.5(2) . . . . ?
W6 O50 W14 O49 138.3(13) 2_567 . . . ?
Na1 O50 W14 O49 -106.6(2) . . . . ?
W6 O50 W14 O41 66.1(12) 2_567 . . 2_567 ?
Na1 O50 W14 O41 -178.9(2) . . . 2_567 ?
W6 O50 W14 Na1 -115.0(13) 2_567 . . . ?
O4W Na1 W14 O51 100.2(4) . . . . ?
O3W Na1 W14 O51 -0.1(4) . . . . ?
O39 Na1 W14 O51 -118.5(9) 2_467 . . . ?
O2W Na1 W14 O51 -98.7(4) . . . . ?
O26 Na1 W14 O51 -179.8(4) 2_567 . . . ?
O50 Na1 W14 O51 171.2(4) . . . . ?
W6 Na1 W14 O51 180.0(3) 2_567 . . . ?
Na4 Na1 W14 O51 113.6(4) 2_557 . . . ?
O4W Na1 W14 O48 113.8(4) . . . . ?
O3W Na1 W14 O48 13.6(4) . . . . ?
O39 Na1 W14 O48 -104.8(9) 2_467 . . . ?
O2W Na1 W14 O48 -85.0(3) . . . . ?
O51 Na1 W14 O48 13.6(4) . . . . ?
O26 Na1 W14 O48 -166.2(3) 2_567 . . . ?
O50 Na1 W14 O48 -175.2(4) . . . . ?
W6 Na1 W14 O48 -166.4(3) 2_567 . . . ?
Na4 Na1 W14 O48 127.2(4) 2_557 . . . ?
O4W Na1 W14 O56 -152.1(3) . . . . ?
O3W Na1 W14 O56 107.6(3) . . . . ?
O39 Na1 W14 O56 -10.8(8) 2_467 . . . ?
O2W Na1 W14 O56 9.0(3) . . . . ?
O51 Na1 W14 O56 107.7(4) . . . . ?
O26 Na1 W14 O56 -72.1(2) 2_567 . . . ?
O50 Na1 W14 O56 -81.1(3) . . . . ?
W6 Na1 W14 O56 -72.34(18) 2_567 . . . ?
Na4 Na1 W14 O56 -138.7(3) 2_557 . . . ?
O4W Na1 W14 O49 4.6(3) . . . . ?
O3W Na1 W14 O49 -95.7(3) . . . . ?
O39 Na1 W14 O49 145.9(8) 2_467 . . . ?
O2W Na1 W14 O49 165.7(3) . . . . ?
O51 Na1 W14 O49 -95.6(4) . . . . ?
O26 Na1 W14 O49 84.6(2) 2_567 . . . ?
O50 Na1 W14 O49 75.6(3) . . . . ?
W6 Na1 W14 O49 84.35(18) 2_567 . . . ?
Na4 Na1 W14 O49 17.9(3) 2_557 . . . ?
O4W Na1 W14 O50 -71.0(3) . . . . ?
O3W Na1 W14 O50 -171.3(3) . . . . ?
O39 Na1 W14 O50 70.3(8) 2_467 . . . ?
O2W Na1 W14 O50 90.1(3) . . . . ?
O51 Na1 W14 O50 -171.2(4) . . . . ?
O26 Na1 W14 O50 9.0(3) 2_567 . . . ?
W6 Na1 W14 O50 8.8(2) 2_567 . . . ?
Na4 Na1 W14 O50 -57.6(3) 2_557 . . . ?
O4W Na1 W14 O41 -69.5(3) . . . 2_567 ?
O3W Na1 W14 O41 -169.7(3) . . . 2_567 ?
O39 Na1 W14 O41 71.9(8) 2_467 . . 2_567 ?
O2W Na1 W14 O41 91.7(3) . . . 2_567 ?
O51 Na1 W14 O41 -169.6(4) . . . 2_567 ?
O26 Na1 W14 O41 10.6(3) 2_567 . . 2_567 ?
O50 Na1 W14 O41 1.6(3) . . . 2_567 ?
W6 Na1 W14 O41 10.3(2) 2_567 . . 2_567 ?
Na4 Na1 W14 O41 -56.1(3) 2_557 . . 2_567 ?
Cu2 O47 W15 O53 -62.4(5) . . . . ?
Cu1 O47 W15 O53 142.4(4) 2_567 . . . ?
Cu2 O47 W15 O55 -166.8(4) . . . . ?
Cu1 O47 W15 O55 38.0(4) 2_567 . . . ?
Cu2 O47 W15 O56 40.3(5) . . . . ?
Cu1 O47 W15 O56 -114.9(4) 2_567 . . . ?
Cu2 O47 W15 O54 100.5(10) . . . . ?
Cu1 O47 W15 O54 -54.7(12) 2_567 . . . ?
Cu2 O47 W15 O52 122.8(4) . . . . ?
Cu1 O47 W15 O52 -32.4(4) 2_567 . . . ?
W10 O55 W15 O53 -176.0(4) 2_567 . . . ?
W10 O55 W15 O47 -72.4(4) 2_567 . . . ?
W10 O55 W15 O56 29.7(8) 2_567 . . . ?
W10 O55 W15 O54 91.9(4) 2_567 . . . ?
W10 O55 W15 O52 11.0(3) 2_567 . . . ?
W14 O56 W15 O53 116.1(6) . . . . ?
W14 O56 W15 O47 13.9(6) . . . . ?
W14 O56 W15 O55 -89.6(8) . . . . ?
W14 O56 W15 O54 -152.4(6) . . . . ?
W14 O56 W15 O52 -71.9(6) . . . . ?
W5 O54 W15 O53 115.5(14) 2_567 . . . ?
W5 O54 W15 O47 -48(2) 2_567 . . . ?
W5 O54 W15 O55 -142.0(14) 2_567 . . . ?
W5 O54 W15 O56 13.3(14) 2_567 . . . ?
W5 O54 W15 O52 -70.4(14) 2_567 . . . ?
As1 O52 W15 O53 171.7(14) 2_567 . . . ?
W10 O52 W15 O53 -56.3(16) 2_567 . . . ?
As1 O52 W15 O47 -42.1(4) 2_567 . . . ?
W10 O52 W15 O47 90.0(2) 2_567 . . . ?
As1 O52 W15 O55 -140.0(4) 2_567 . . . ?
W10 O52 W15 O55 -8.0(2) 2_567 . . . ?
As1 O52 W15 O56 48.6(4) 2_567 . . . ?
W10 O52 W15 O56 -179.4(2) 2_567 . . . ?
As1 O52 W15 O54 132.0(4) 2_567 . . . ?
W10 O52 W15 O54 -96.0(2) 2_567 . . . ?
W1A O10 W1B O4B -12.98(14) . . . . ?
W6 O10 W1B O4B -159.0(5) . . . . ?
W1A O10 W1B O11 143.4(6) . . . . ?
W6 O10 W1B O11 -2.6(10) . . . . ?
W1A O10 W1B O13 62.8(3) . . . . ?
W6 O10 W1B O13 -83.2(7) . . . . ?
W1A O10 W1B O5B 81(2) . . . . ?
W6 O10 W1B O5B -65(2) . . . . ?
W2A O11 W1B O4B -57.1(17) . . . . ?
W7 O11 W1B O4B 90.4(19) . . . . ?
W2A O11 W1B O10 -145.0(6) . . . . ?
W7 O11 W1B O10 2.5(9) . . . . ?
W2A O11 W1B O13 -61.5(3) . . . . ?
W7 O11 W1B O13 86.0(6) . . . . ?
W2A O11 W1B O5B 17.70(10) . . . . ?
W7 O11 W1B O5B 165.2(5) . . . . ?
W2B O13 W1B O4B -97.6(5) . . . . ?
W2A O13 W1B O4B -123.5(5) . . . . ?
W3A O13 W1B O4B -48.5(5) . . . . ?
W1A O13 W1B O4B 22.21(12) . . . . ?
W3B O13 W1B O4B 1.1(5) . . . . ?
W2B O13 W1B O10 -177.9(5) . . . . ?
W2A O13 W1B O10 156.2(6) . . . . ?
W3A O13 W1B O10 -128.8(4) . . . . ?
W1A O13 W1B O10 -58.1(4) . . . . ?
W3B O13 W1B O10 -79.2(5) . . . . ?
W2B O13 W1B O11 80.6(5) . . . . ?
W2A O13 W1B O11 54.7(3) . . . . ?
W3A O13 W1B O11 129.7(4) . . . . ?
W1A O13 W1B O11 -159.6(6) . . . . ?
W3B O13 W1B O11 179.3(5) . . . . ?
W2B O13 W1B O5B 7.8(5) . . . . ?
W2A O13 W1B O5B -18.10(9) . . . . ?
W3A O13 W1B O5B 56.9(4) . . . . ?
W1A O13 W1B O5B 127.6(5) . . . . ?
W3B O13 W1B O5B 106.5(4) . . . . ?
W1A O9 W3B O4B 10.29(11) . . . . ?
W5 O9 W3B O4B 156.5(5) . . . . ?
W1A O9 W3B O8 -144.2(6) . . . . ?
W5 O9 W3B O8 1.9(9) . . . . ?
W1A O9 W3B O6B -66.3(15) . . . . ?
W5 O9 W3B O6B 79.9(17) . . . . ?
W1A O9 W3B O13 -64.0(3) . . . . ?
W5 O9 W3B O13 82.2(7) . . . . ?
W3A O8 W3B O9 146.0(6) . . . . ?
W4 O8 W3B O9 -2.8(8) . . . . ?
W3A O8 W3B O4B 57.2(15) . . . . ?
W4 O8 W3B O4B -91.6(16) . . . . ?
W3A O8 W3B O6B -7.65(11) . . . . ?
W4 O8 W3B O6B -156.4(5) . . . . ?
W3A O8 W3B O13 62.3(3) . . . . ?
W4 O8 W3B O13 -86.5(6) . . . . ?
W2B O13 W3B O9 178.6(5) . . . . ?
W2A O13 W3B O9 129.2(4) . . . . ?
W3A O13 W3B O9 -155.2(6) . . . . ?
W1A O13 W3B O9 58.8(4) . . . . ?
W1B O13 W3B O9 80.1(5) . . . . ?
W2B O13 W3B O4B 97.4(5) . . . . ?
W2A O13 W3B O4B 48.1(5) . . . . ?
W3A O13 W3B O4B 123.6(5) . . . . ?
W1A O13 W3B O4B -22.34(11) . . . . ?
W1B O13 W3B O4B -1.0(4) . . . . ?
W2B O13 W3B O8 -80.3(5) . . . . ?
W2A O13 W3B O8 -129.7(4) . . . . ?
W3A O13 W3B O8 -54.1(3) . . . . ?
W1A O13 W3B O8 159.9(6) . . . . ?
W1B O13 W3B O8 -178.8(5) . . . . ?
W2B O13 W3B O6B -2.5(5) . . . . ?
W2A O13 W3B O6B -51.9(4) . . . . ?
W3A O13 W3B O6B 23.70(10) . . . . ?
W1A O13 W3B O6B -122.3(4) . . . . ?
W1B O13 W3B O6B -101.0(4) . . . . ?
W2A O12 W2B O6B 71(3) . . . . ?
W8 O12 W2B O6B -75(3) . . . . ?
W2A O12 W2B O7 151.5(6) . . . . ?
W8 O12 W2B O7 5.4(9) . . . . ?
W2A O12 W2B O5B -20.62(12) . . . . ?
W8 O12 W2B O5B -166.7(5) . . . . ?
W2A O12 W2B O13 65.9(4) . . . . ?
W8 O12 W2B O13 -80.2(7) . . . . ?
W3A O7 W2B O6B 14.92(17) . . . . ?
W9 O7 W2B O6B 159.2(5) . . . . ?
W3A O7 W2B O12 -150.9(6) . . . . ?
W9 O7 W2B O12 -6.6(9) . . . . ?
W3A O7 W2B O5B -107(4) . . . . ?
W9 O7 W2B O5B 38(4) . . . . ?
W3A O7 W2B O13 -65.8(4) . . . . ?
W9 O7 W2B O13 78.5(7) . . . . ?
W2A O13 W2B O6B 124.7(6) . . . . ?
W3A O13 W2B O6B -24.30(15) . . . . ?
W1A O13 W2B O6B 50.2(5) . . . . ?
W3B O13 W2B O6B 3.0(5) . . . . ?
W1B O13 W2B O6B 97.9(5) . . . . ?
W2A O13 W2B O12 -56.6(3) . . . . ?
W3A O13 W2B O12 154.4(6) . . . . ?
W1A O13 W2B O12 -131.1(4) . . . . ?
W3B O13 W2B O12 -178.3(5) . . . . ?
W1B O13 W2B O12 -83.4(5) . . . . ?
W2A O13 W2B O7 -154.5(6) . . . . ?
W3A O13 W2B O7 56.5(3) . . . . ?
W1A O13 W2B O7 131.0(4) . . . . ?
W3B O13 W2B O7 83.7(5) . . . . ?
W1B O13 W2B O7 178.7(5) . . . . ?
W2A O13 W2B O5B 18.34(12) . . . . ?
W3A O13 W2B O5B -130.7(5) . . . . ?
W1A O13 W2B O5B -56.1(5) . . . . ?
W3B O13 W2B O5B -103.4(5) . . . . ?
W1B O13 W2B O5B -8.4(5) . . . . ?
O6B W2B O5B W1B -70.2(6) . . . . ?
O12 W2B O5B W1B 95.1(4) . . . . ?
O7 W2B O5B W1B 49(4) . . . . ?
O13 W2B O5B W1B 8.4(5) . . . . ?
O4B W1B O5B W2B 63.9(6) . . . . ?
O10 W1B O5B W2B -26(2) . . . . ?
O11 W1B O5B W2B -93.3(5) . . . . ?
O13 W1B O5B W2B -8.0(5) . . . . ?
O12 W2B O6B W3B -9(3) . . . . ?
O7 W2B O6B W3B -91.1(5) . . . . ?
O5B W2B O6B W3B 79.3(6) . . . . ?
O13 W2B O6B W3B -3.3(6) . . . . ?
O9 W3B O6B W2B 5.7(18) . . . . ?
O4B W3B O6B W2B -68.0(6) . . . . ?
O8 W3B O6B W2B 89.4(6) . . . . ?
O13 W3B O6B W2B 3.3(6) . . . . ?
O10 W1B O4B W3B 86.4(6) . . . . ?
O11 W1B O4B W3B -6(2) . . . . ?
O13 W1B O4B W3B -1.4(6) . . . . ?
O5B W1B O4B W3B -74.8(6) . . . . ?
O9 W3B O4B W1B -86.6(6) . . . . ?
O8 W3B O4B W1B 6.7(18) . . . . ?
O6B W3B O4B W1B 68.1(6) . . . . ?
O13 W3B O4B W1B 1.4(6) . . . . ?
